data_7041959
loop_
_publ_author_name
'M\"oller, F'
'Casta\~neda-Losada, L'
'Junqueira, J. R. C.'
'Miller, R. G.'
'Reback, M. L.'
'Mallick, B.'
'van Gastel, M.'
'Apfel, U.-P.'

_publ_section_title
;
 Modulation of the CO2 fixation in dinickel azacryptands.
;
_journal_issue 17
_journal_name_full 'Dalton transactions (Cambridge, England : 2003)'
_journal_page_first 5680
_journal_page_last 5688
_journal_paper_doi 10.1039/c6dt04527h
_journal_volume 46
_journal_year 2017
_chemical_formula_moiety '2(C40 H60 F3 N12 Ni2 O), 6(Cl O4), 1.68(C2 H6 O), 5(C2 H3 N), (H2 O)'
_chemical_formula_sum 'C93.36 H147.08 Cl6 F6 N29 Ni4 O28.68'
_chemical_formula_weight 2696.14
_space_group_crystal_system monoclinic
_space_group_IT_number 15
_space_group_name_Hall '-C 2yc'
_space_group_name_H-M_alt 'C 1 2/c 1'
_symmetry_space_group_name_Hall '-C 2yc'
_symmetry_space_group_name_H-M 'C 1 2/c 1'
_atom_sites_solution_hydrogens mixed
_audit_creation_method SHELXL-2016/6
_audit_update_record
;
2017-02-03 deposited with the CCDC.
2017-02-06 downloaded from the CCDC.
;
_cell_angle_alpha 90
_cell_angle_beta 90.888(5)
_cell_angle_gamma 90
_cell_formula_units_Z 8
_cell_length_a 67.725(3)
_cell_length_b 12.0716(7)
_cell_length_c 29.6586(15)
_cell_measurement_reflns_used 6856
_cell_measurement_temperature 100(2)
_cell_measurement_theta_max 35.5984
_cell_measurement_theta_min 2.9356
_cell_volume 24244(2)
_computing_cell_refinement 'CrysAlisPro 1.171.38.43 (Rigaku OD, 2015)'
_computing_data_collection 'CrysAlisPro 1.171.38.43 (Rigaku OD, 2015)'
_computing_data_reduction 'CrysAlisPro 1.171.38.43 (Rigaku OD, 2015)'
_computing_molecular_graphics 'Diamond (Brandenburg 2011)'
_computing_publication_material 'WinGX publication routines (Farrugia, 1999)'
_computing_structure_refinement 'SHELXL-2016/6 (Sheldrick, 2016)'
_computing_structure_solution 'SIR92 (Altomare 1994)'
_diffrn_ambient_temperature 100(2)
_diffrn_detector 'CCD plate'
_diffrn_detector_area_resol_mean 10.4372
_diffrn_detector_type Atlas
_diffrn_measured_fraction_theta_full 0.996
_diffrn_measured_fraction_theta_max 0.960
_diffrn_measurement_device 'four-circle diffractometer'
_diffrn_measurement_device_type 'SuperNova, Single source at offset, Atlas'
_diffrn_measurement_method '\w scans'
_diffrn_radiation_source 'Enhance (Cu) X-ray Source'
_diffrn_radiation_type CuK\a
_diffrn_radiation_wavelength 1.54184
_diffrn_reflns_av_R_equivalents 0.1394
_diffrn_reflns_av_unetI/netI 0.2757
_diffrn_reflns_Laue_measured_fraction_full 0.996
_diffrn_reflns_Laue_measured_fraction_max 0.960
_diffrn_reflns_limit_h_max 64
_diffrn_reflns_limit_h_min -85
_diffrn_reflns_limit_k_max 13
_diffrn_reflns_limit_k_min -15
_diffrn_reflns_limit_l_max 34
_diffrn_reflns_limit_l_min -37
_diffrn_reflns_number 44869
_diffrn_reflns_point_group_measured_fraction_full 0.996
_diffrn_reflns_point_group_measured_fraction_max 0.960
_diffrn_reflns_theta_full 67.684
_diffrn_reflns_theta_max 76.428
_diffrn_reflns_theta_min 3.272
_exptl_absorpt_coefficient_mu 2.695
_exptl_absorpt_correction_type multi-scan
_exptl_absorpt_process_details
;
CrysAlisPro, Agilent Technologies,
Version 1.171.35.11 (release 16-05-2011 CrysAlis171 .NET)
(compiled May 16 2011,17:55:39)
Empirical absorption correction using spherical harmonics,
 implemented in SCALE3 ABSPACK scaling algorithm.
;
_exptl_crystal_colour colourless
_exptl_crystal_density_diffrn 1.475
_exptl_crystal_description prism
_exptl_crystal_F_000 11237
_exptl_crystal_size_max 0.3
_exptl_crystal_size_mid 0.2
_exptl_crystal_size_min 0.1
_exptl_transmission_factor_max 0.589
_exptl_transmission_factor_min 0.438
_refine_diff_density_max 1.434
_refine_diff_density_min -1.134
_refine_diff_density_rms 0.122
_refine_ls_extinction_method none
_refine_ls_goodness_of_fit_ref 1.049
_refine_ls_hydrogen_treatment mixed
_refine_ls_matrix_type full
_refine_ls_number_parameters 1506
_refine_ls_number_reflns 22018
_refine_ls_number_restraints 41
_refine_ls_restrained_S_all 1.049
_refine_ls_R_factor_all 0.2438
_refine_ls_R_factor_gt 0.1332
_refine_ls_shift/su_max 0.001
_refine_ls_shift/su_mean 0.000
_refine_ls_structure_factor_coef Fsqd
_refine_ls_weighting_details 'w=1/[\s^2^(Fo^2^)+(0.1110P)^2^+246.1918P] where P=(Fo^2^+2Fc^2^)/3'
_refine_ls_weighting_scheme calc
_refine_ls_wR_factor_gt 0.3473
_refine_ls_wR_factor_ref 0.4318
_reflns_Friedel_coverage 0.000
_reflns_number_gt 7862
_reflns_number_total 22018
_reflns_threshold_expression 'I > 2\s(I)'
_cod_data_source_file c6dt04527h2.cif
_cod_data_source_block Ni2LAF-N3-ClO4-3_lc179
_cod_depositor_comments 'Adding full bibliography for 7041952--7041960.cif.'
_cod_original_cell_volume 24245(2)
_cod_database_code 7041959
_publcif_datablock.id {81537af2-2642-41fd-823e-282f2707f93b}

_shelx_shelxl_version_number 2016/6
_shelx_space_group_comment
;
The symmetry employed for this shelxl refinement is uniquely defined
by the following loop, which should always be used as a source of
symmetry information in preference to the above space-group names.
They are only intended as comments.
;
_shelx_estimated_absorpt_t_min 0.438
_shelx_estimated_absorpt_t_max 0.589

loop_
_space_group_symop_operation_xyz
'x, y, z'
'-x, y, -z+1/2'
'x+1/2, y+1/2, z'
'-x+1/2, y+1/2, -z+1/2'
'-x, -y, -z'
'x, -y, z-1/2'
'-x+1/2, -y+1/2, -z'
'x+1/2, -y+1/2, z-1/2'

loop_
_atom_site_label
_atom_site_type_symbol
_atom_site_fract_x
_atom_site_fract_y
_atom_site_fract_z
_atom_site_U_iso_or_equiv
_atom_site_adp_type
_atom_site_occupancy
_atom_site_site_symmetry_order
_atom_site_calc_flag
_atom_site_refinement_flags_posn
_atom_site_refinement_flags_adp
_atom_site_refinement_flags_occupancy
Ni1 Ni 0.30720(2) 0.55503(15) 0.44232(7) 0.0306(4) Uani 1 1 d . . .
O80 O 0.50132(19) 0.6762(14) 0.6644(6) 0.092(4) Uani 1 1 d D . .
H801 H 0.493(2) 0.617(12) 0.676(6) 0.110 Uiso 1 1 d D U .
H800 H 0.493(2) 0.709(15) 0.642(5) 0.110 Uiso 1 1 d D U .
O1 O 0.53560(19) 0.9792(11) 0.3386(5) 0.078(4) Uani 1 1 d . . .
Cl1 Cl 0.37016(4) 0.5965(2) 0.56465(11) 0.0403(6) Uani 1 1 d . . .
Ni2 Ni 0.33504(3) 0.64427(15) 0.24475(7) 0.0326(4) Uani 1 1 d . . .
O2 O 0.53074(19) 1.1756(11) 0.3545(6) 0.090(5) Uani 1 1 d . . .
Cl2 Cl 0.52409(5) 1.0618(4) 0.36285(14) 0.0602(9) Uani 1 1 d . . .
Ni3 Ni 0.58844(3) 0.94832(15) 0.46986(7) 0.0333(4) Uani 1 1 d . . .
O3 O 0.50487(16) 1.0590(12) 0.3476(5) 0.085(4) Uani 1 1 d . . .
Cl3 Cl 0.37882(4) 0.7882(2) 0.71666(11) 0.0391(6) Uani 1 1 d . . .
Ni4 Ni 0.55923(3) 0.86208(17) 0.66647(7) 0.0370(5) Uani 1 1 d D . .
O4 O 0.4290(2) 0.7455(12) 0.2793(6) 0.114(7) Uani 1 1 d . . .
Cl4 Cl 0.41814(4) 0.7091(3) 0.24273(13) 0.0493(8) Uani 1 1 d . . .
N6 N 0.33466(12) 0.4885(7) 0.4676(4) 0.037(2) Uani 1 1 d . . .
H6A H 0.342026 0.548762 0.482277 0.044 Uiso 1 1 calc R U .
O6 O 0.38979(16) 0.6331(10) 0.5636(7) 0.110(6) Uani 1 1 d . . .
N1AA N 0.29777(13) 0.5227(7) 0.5075(4) 0.034(2) Uani 1 1 d . . .
N2AA N 0.57920(15) 0.9306(9) 0.5336(3) 0.041(2) Uani 1 1 d . . .
N14 N 0.31247(13) 0.7178(7) 0.4673(4) 0.035(2) Uani 1 1 d . . .
H14A H 0.301566 0.763038 0.455394 0.042 Uiso 1 1 calc R U .
O14 O 0.38963(15) 0.7463(8) 0.7554(4) 0.058(3) Uani 1 1 d . . .
N3AA N 0.34249(15) 0.6753(8) 0.1774(4) 0.039(2) Uani 1 1 d . . .
N4AA N 0.59824(14) 0.9773(8) 0.4049(3) 0.036(2) Uani 1 1 d . . .
N3 N 0.54757(14) 0.8325(10) 0.7294(4) 0.045(3) Uani 1 1 d . . .
N5AA N 0.29065(14) 0.4042(7) 0.4268(4) 0.035(2) Uani 1 1 d . . .
H5AA H 0.278573 0.432514 0.412232 0.042 Uiso 1 1 calc R U .
C507 C 0.5308(6) 0.429(4) 0.6672(17) 0.3443(3) Uani 1 1 d D U .
H5A7 H 0.543128 0.389198 0.666547 0.516 Uiso 1 1 calc R U .
H5B7 H 0.533412 0.506285 0.671744 0.516 Uiso 1 1 calc R U .
H5C7 H 0.522983 0.401313 0.691410 0.516 Uiso 1 1 calc R U .
C509 C 0.5199(6) 0.413(4) 0.6232(16) 0.3443(3) Uani 1 1 d D U .
H50A H 0.527564 0.440688 0.598258 0.413 Uiso 1 1 calc R U .
H50B H 0.517064 0.335002 0.618058 0.413 Uiso 1 1 calc R U .
O510 O 0.5028(5) 0.472(2) 0.6278(14) 0.3443(3) Uani 1 1 d D U .
H510 H 0.493453 0.435895 0.618056 0.516 Uiso 1 1 calc R U .
N22 N 0.57124(15) 1.0969(8) 0.4569(4) 0.043(3) Uani 1 1 d . . .
H22A H 0.557889 1.068048 0.451430 0.052 Uiso 1 1 calc R U .
O22 O 0.32146(15) 0.1350(9) 0.4836(3) 0.054(2) Uani 1 1 d . . .
O21 O 0.3182(2) 0.1918(9) 0.5582(4) 0.082(4) Uani 1 1 d . . .
C21 C 0.5771(2) 0.5285(14) 0.3778(6) 0.061(4) Uani 1 1 d . . .
Cl20 Cl 0.32578(4) 0.1049(2) 0.53112(12) 0.0445(7) Uani 1 1 d . . .
C20 C 0.27095(16) 0.9527(10) 0.4789(5) 0.040(3) Uani 1 1 d . . .
N23 N 0.56781(15) 0.6929(9) 0.6702(4) 0.040(2) Uani 1 1 d . . .
H23 H 0.558097 0.654520 0.651015 0.048 Uiso 1 1 calc R U .
C23 C 0.22883(18) 0.4214(13) 0.3992(6) 0.056(4) Uani 1 1 d . . .
O23 O 0.3161(3) 0.0046(11) 0.5389(7) 0.138(8) Uani 1 1 d . . .
N8AA N 0.31968(14) 0.5065(8) 0.2140(4) 0.040(2) Uani 1 1 d . . .
H8AA H 0.305850 0.530455 0.213778 0.048 Uiso 1 1 calc R U .
N26 N 0.56987(17) 0.8960(10) 0.6056(4) 0.050(3) Uani 1 1 d . . .
Cl26 Cl 0.26394(5) 0.4203(4) 0.64357(15) 0.0630(10) Uani 1 1 d . . .
C25 C 0.5321(3) 0.7560(17) 0.4081(10) 0.120(11) Uani 1 1 d . . .
H25A H 0.533353 0.759381 0.375950 0.180 Uiso 1 1 calc R U .
H25B H 0.519827 0.788792 0.416664 0.180 Uiso 1 1 calc R U .
H25C H 0.532498 0.680119 0.417744 0.180 Uiso 1 1 calc R U .
O24 O 0.3458(2) 0.102(2) 0.5358(6) 0.159(10) Uani 1 1 d . . .
N7 N 0.57460(12) 0.9109(7) 0.5689(4) 0.034(2) Uani 1 1 d . . .
O7 O 0.5265(2) 1.0437(14) 0.4108(4) 0.094(5) Uani 1 1 d . . .
N6AA N 0.36455(14) 0.5864(8) 0.2498(4) 0.038(2) Uani 1 1 d . . .
H6AA H 0.372940 0.650930 0.256039 0.045 Uiso 1 1 calc R U .
N449 N 0.34195(14) 0.8138(8) 0.2551(4) 0.036(2) Uani 1 1 d . . .
H449 H 0.329275 0.852849 0.255814 0.044 Uiso 1 1 calc R U .
N33 N 0.32185(11) 0.5933(7) 0.3432(4) 0.033(2) Uani 1 1 d . . .
C32 C 0.2974(3) 1.0522(15) 0.2381(8) 0.076(5) Uani 1 1 d . . .
O30 O 0.2494(4) 0.495(3) 0.6537(11) 0.233(15) Uani 1 1 d . . .
C30 C 0.27236(19) 1.0714(10) 0.4692(5) 0.046(3) Uani 1 1 d . . .
H30A H 0.285796 1.095250 0.473111 0.069 Uiso 1 1 calc R U .
H30B H 0.264082 1.111861 0.489374 0.069 Uiso 1 1 calc R U .
H30C H 0.268112 1.084974 0.438630 0.069 Uiso 1 1 calc R U .
C1CA C 0.34195(18) 0.7983(10) 0.1724(4) 0.0396(15) Uani 1 1 d . . .
H1CA H 0.328356 0.823210 0.170041 0.047 Uiso 1 1 calc R U .
H1CB H 0.348644 0.819743 0.145077 0.047 Uiso 1 1 calc R U .
N37 N 0.32754(18) 0.6067(10) 0.3078(4) 0.046(3) Uani 1 1 d . . .
C37 C 0.2803(2) 1.1102(13) 0.2568(9) 0.101(9) Uani 1 1 d . . .
H37A H 0.274009 1.153453 0.233568 0.151 Uiso 1 1 calc R U .
H37B H 0.284656 1.158143 0.280841 0.151 Uiso 1 1 calc R U .
H37C H 0.271136 1.057011 0.268252 0.151 Uiso 1 1 calc R U .
C36 C 0.1656(2) 0.6393(15) 0.3675(7) 0.076(5) Uani 1 1 d . . .
H36A H 0.156654 0.692746 0.379890 0.113 Uiso 1 1 d R U .
H36B H 0.166274 0.575781 0.386954 0.113 Uiso 1 1 d R U .
H36C H 0.160860 0.617014 0.338187 0.113 Uiso 1 1 d R U .
C35 C 0.1849(2) 0.6882(13) 0.3642(6) 0.061(4) Uani 1 1 d . . .
N34 N 0.2007(3) 0.7212(15) 0.3610(7) 0.093(6) Uani 1 1 d . . .
N38 N 0.53922(14) 1.0022(9) 0.6679(4) 0.044(3) Uani 1 1 d . . .
H38 H 0.528103 0.977912 0.648773 0.053 Uiso 1 1 calc R U .
N39 N 0.27892(13) 0.6324(8) 0.4209(4) 0.039(2) Uani 1 1 d . . .
N7AA N 0.59966(14) 0.7851(8) 0.4603(4) 0.039(2) Uani 1 1 d . . .
H7AA H 0.588094 0.738061 0.454611 0.047 Uiso 1 1 calc R U .
N41 N 0.61678(13) 1.0180(9) 0.4882(4) 0.043(2) Uani 1 1 d . . .
H41 H 0.626393 0.957349 0.487604 0.051 Uiso 1 1 calc R U .
N40 N 0.3115(2) 1.0091(15) 0.2237(6) 0.089(6) Uani 1 1 d . . .
N5 N 0.56087(14) 0.8678(8) 0.4459(4) 0.046(3) Uani 1 1 d . . .
O5 O 0.35933(15) 0.6461(9) 0.5281(4) 0.061(3) Uani 1 1 d . . .
N44 N 0.58413(13) 0.9243(8) 0.7041(3) 0.037(2) Uani 1 1 d . . .
H44 H 0.592470 0.860341 0.711532 0.044 Uiso 1 1 calc R U .
C43 C 0.5793(3) 0.4307(14) 0.3490(6) 0.064(4) Uani 1 1 d . . .
H43A H 0.580185 0.453547 0.318038 0.096 Uiso 1 1 calc R U .
H43B H 0.568142 0.382875 0.352402 0.096 Uiso 1 1 calc R U .
H43C H 0.591161 0.391618 0.357548 0.096 Uiso 1 1 calc R U .
C42 C 0.2752(3) 0.706(2) 0.2898(8) 0.112(9) Uani 1 1 d . . .
H42A H 0.264893 0.694747 0.267574 0.168 Uiso 1 1 calc R U .
H42B H 0.270265 0.751159 0.313766 0.168 Uiso 1 1 calc R U .
H42C H 0.279324 0.635601 0.301681 0.168 Uiso 1 1 calc R U .
N46 N 0.31690(15) 0.5774(9) 0.3791(4) 0.042(2) Uani 1 1 d . . .
N45 N 0.5751(3) 0.6033(12) 0.3997(6) 0.080(5) Uani 1 1 d . . .
C8AA C 0.36072(15) 0.4977(9) 0.4074(5) 0.037(3) Uani 1 1 d . . .
C6EA C 0.35196(17) 0.8521(10) 0.2128(4) 0.036(2) Uani 1 1 d . . .
H6EA H 0.365816 0.831770 0.213934 0.043 Uiso 1 1 calc R U .
H6EB H 0.351065 0.932088 0.210301 0.043 Uiso 1 1 calc R U .
C8EA C 0.38561(15) 0.6299(9) 0.3928(4) 0.032(2) Uani 1 1 d . . .
C9AA C 0.31352(15) 0.4656(9) 0.5337(4) 0.034(2) Uani 1 1 d . . .
H9AA H 0.307584 0.410527 0.553125 0.041 Uiso 1 1 calc R U .
H9AB H 0.320326 0.519026 0.552828 0.041 Uiso 1 1 calc R U .
C0BA C 0.52828(17) 0.8942(14) 0.7322(6) 0.057(4) Uani 1 1 d . . .
H0BA H 0.518084 0.854502 0.715537 0.069 Uiso 1 1 calc R U .
H0BB H 0.524306 0.899204 0.763454 0.069 Uiso 1 1 calc R U .
C9EA C 0.30298(16) 0.3851(9) 0.2704(5) 0.036(3) Uani 1 1 d . . .
C6 C 0.62575(17) 0.8975(9) 0.6566(5) 0.037(3) Uani 1 1 d . . .
H6 H 0.627257 0.860865 0.684049 0.045 Uiso 1 1 calc R U .
C1BA C 0.59805(15) 0.6898(9) 0.5734(4) 0.035(2) Uani 1 1 d . . .
H1BA H 0.605287 0.750229 0.583913 0.041 Uiso 1 1 calc R U .
C0FA C 0.30715(15) 0.3566(9) 0.3152(4) 0.033(2) Uani 1 1 d . . .
H0FA H 0.320201 0.344159 0.324047 0.040 Uiso 1 1 calc R U .
C2FA C 0.29219(17) 0.3461(9) 0.3473(5) 0.038(3) Uani 1 1 d . . .
C7 C 0.3245(2) 0.5028(10) 0.1659(5) 0.046(3) Uani 1 1 d . . .
H7A H 0.313796 0.468375 0.148954 0.055 Uiso 1 1 calc R U .
H7B H 0.336363 0.459143 0.161657 0.055 Uiso 1 1 calc R U .
C59 C 0.32649(16) 0.9649(9) 0.3312(5) 0.039(3) Uani 1 1 d . . .
H59 H 0.325699 1.007318 0.305090 0.047 Uiso 1 1 calc R U .
C3FA C 0.32901(14) 0.8406(9) 0.4124(4) 0.033(2) Uani 1 1 d . . .
C2BA C 0.36313(18) 0.6359(10) 0.1699(4) 0.0396(15) Uani 1 1 d . . .
H2BA H 0.372109 0.698313 0.172334 0.047 Uiso 1 1 calc R U .
H2BB H 0.364046 0.606325 0.139575 0.047 Uiso 1 1 calc R U .
C4FA C 0.31580(15) 0.9279(8) 0.4078(4) 0.031(2) Uani 1 1 d . . .
H4FA H 0.307669 0.946878 0.431527 0.037 Uiso 1 1 calc R U .
C8 C 0.30981(18) 0.7152(10) 0.5180(4) 0.041(3) Uani 1 1 d . . .
H8A H 0.306348 0.788321 0.528881 0.049 Uiso 1 1 calc R U .
H8B H 0.321974 0.692138 0.532897 0.049 Uiso 1 1 calc R U .
O8 O 0.39881(15) 0.7576(8) 0.2448(5) 0.079(4) Uani 1 1 d . . .
C2CA C 0.34115(14) 0.8141(8) 0.3753(4) 0.031(2) Uani 1 1 d . . .
H2CA H 0.350075 0.755726 0.377642 0.038 Uiso 1 1 calc R U .
O29 O 0.2566(4) 0.3356(13) 0.6160(8) 0.173(11) Uani 1 1 d . . .
N29 N 0.27014(17) 0.8600(9) 0.4849(5) 0.051(3) Uani 1 1 d . . .
O28 O 0.2736(4) 0.3835(18) 0.6824(7) 0.173(11) Uani 1 1 d . . .
N28 N 0.24163(18) 0.4426(12) 0.4230(5) 0.068(4) Uani 1 1 d . . .
O27 O 0.2773(4) 0.482(2) 0.6205(10) 0.227(15) Uani 1 1 d . . .
C27 C 0.2132(2) 0.3882(17) 0.3679(5) 0.071(5) Uani 1 1 d . . .
H27A H 0.207886 0.452542 0.352939 0.106 Uiso 1 1 calc R U .
H27B H 0.202855 0.351899 0.384128 0.106 Uiso 1 1 calc R U .
H27C H 0.218379 0.338238 0.345861 0.106 Uiso 1 1 calc R U .
C4CA C 0.33978(14) 0.8746(9) 0.3357(4) 0.033(2) Uani 1 1 d . . .
C3BA C 0.61150(16) 0.7275(10) 0.4962(4) 0.039(3) Uani 1 1 d . . .
H3BA H 0.619216 0.781871 0.512928 0.047 Uiso 1 1 calc R U .
H3BB H 0.620605 0.676418 0.482250 0.047 Uiso 1 1 calc R U .
C4BA C 0.29336(17) 0.6334(9) 0.5279(5) 0.042(3) Uani 1 1 d . . .
H4BA H 0.292005 0.625518 0.560206 0.050 Uiso 1 1 calc R U .
H4BB H 0.280961 0.661247 0.515580 0.050 Uiso 1 1 calc R U .
C5BA C 0.62205(16) 1.0086(9) 0.5734(4) 0.035(2) Uani 1 1 d . . .
C6BA C 0.58704(16) 0.6280(9) 0.6037(5) 0.037(3) Uani 1 1 d . . .
C73 C 0.34842(16) 0.4272(9) 0.4386(5) 0.045(3) Uani 1 1 d . . .
H73A H 0.340842 0.375118 0.420406 0.054 Uiso 1 1 calc R U .
H73B H 0.357306 0.384479 0.457771 0.054 Uiso 1 1 calc R U .
O72 O 0.4874(4) 0.483(4) 0.5384(12) 0.20(2) Uani 0.68(2) 1 d D . P
H72F H 0.491151 0.457607 0.514365 0.298 Uiso 0.68(2) 1 calc R U P
C70 C 0.58278(16) 1.0446(10) 0.3820(5) 0.044(3) Uani 1 1 d . . .
H70A H 0.571311 0.998839 0.375544 0.053 Uiso 1 1 calc R U .
H70B H 0.587717 1.072596 0.353712 0.053 Uiso 1 1 calc R U .
C75 C 0.28334(16) 0.3581(9) 0.4705(4) 0.036(2) Uani 1 1 d . . .
H75A H 0.293134 0.308587 0.483644 0.043 Uiso 1 1 calc R U .
H75B H 0.271256 0.316628 0.465328 0.043 Uiso 1 1 calc R U .
C74 C 0.4710(8) 0.549(5) 0.5308(12) 0.22(4) Uani 0.68(2) 1 d D . P
H74A H 0.460308 0.507205 0.516794 0.260 Uiso 0.68(2) 1 calc R U P
H74B H 0.474081 0.612326 0.512083 0.260 Uiso 0.68(2) 1 calc R U P
C7BA C 0.59850(16) 0.6641(9) 0.5288(5) 0.037(3) Uani 1 1 d . . .
C77 C 0.29669(16) 0.3149(10) 0.3964(4) 0.038(3) Uani 1 1 d . . .
H77A H 0.289701 0.247367 0.403928 0.046 Uiso 1 1 calc R U .
H77B H 0.310731 0.301164 0.400280 0.046 Uiso 1 1 calc R U .
C76 C 0.4661(5) 0.583(3) 0.5775(12) 0.119(16) Uani 0.68(2) 1 d D . P
H76A H 0.454638 0.630250 0.576695 0.179 Uiso 0.68(2) 1 calc R U P
H76B H 0.463376 0.518722 0.595314 0.179 Uiso 0.68(2) 1 calc R U P
H76C H 0.477021 0.622865 0.590647 0.179 Uiso 0.68(2) 1 calc R U P
C5CA C 0.58798(16) 0.5744(10) 0.5124(4) 0.039(3) Uani 1 1 d . . .
H5CA H 0.588294 0.555522 0.482054 0.046 Uiso 1 1 calc R U .
C79 C 0.55547(16) 1.1476(10) 0.5692(5) 0.044(3) Uani 1 1 d . . .
H79 H 0.568302 1.155876 0.580334 0.053 Uiso 1 1 calc R U .
C6CA C 0.61101(15) 0.9761(9) 0.6494(5) 0.037(3) Uani 1 1 d . . .
C7CA C 0.31476(16) 0.9862(8) 0.3681(5) 0.036(3) Uani 1 1 d . . .
C8CA C 0.63796(15) 0.8772(10) 0.6209(4) 0.036(3) Uani 1 1 d . . .
C10 C 0.32778(18) 0.6211(10) 0.1489(4) 0.0396(15) Uani 1 1 d . . .
H10A H 0.332237 0.619272 0.118006 0.047 Uiso 1 1 calc R U .
H10B H 0.315467 0.662007 0.149675 0.047 Uiso 1 1 calc R U .
O10 O 0.41712(19) 0.5918(9) 0.2450(6) 0.095(5) Uani 1 1 d . . .
C0DA C 0.57565(17) 0.9632(12) 0.7468(5) 0.047(3) Uani 1 1 d . . .
H0DA H 0.568414 1.031526 0.741604 0.057 Uiso 1 1 calc R U .
H0DB H 0.586165 0.978017 0.768508 0.057 Uiso 1 1 calc R U .
C87 C 0.32840(16) 0.4093(9) 0.5034(4) 0.032(2) Uani 1 1 d . . .
H87A H 0.339815 0.385873 0.521084 0.038 Uiso 1 1 calc R U .
H87B H 0.322488 0.344197 0.489547 0.038 Uiso 1 1 calc R U .
C11 C 0.5637(2) 0.6537(12) 0.7153(5) 0.053(3) Uani 1 1 d . . .
H11A H 0.575015 0.667950 0.734783 0.064 Uiso 1 1 calc R U .
H11B H 0.561565 0.574213 0.714401 0.064 Uiso 1 1 calc R U .
O11 O 0.36962(16) 0.4777(8) 0.5590(4) 0.058(3) Uani 1 1 d . . .
C1DA C 0.38486(15) 0.6102(9) 0.3478(5) 0.038(3) Uani 1 1 d . . .
H1DC H 0.392937 0.649688 0.328443 0.045 Uiso 1 1 calc R U .
C12 C 0.28356(18) 0.4032(10) 0.2575(5) 0.044(3) Uani 1 1 d . . .
H12 H 0.280472 0.422183 0.227803 0.053 Uiso 1 1 calc R U .
O12 O 0.3619(3) 0.6222(14) 0.6053(5) 0.137(8) Uani 1 1 d . . .
C91 C 0.31889(18) 0.3940(9) 0.2350(5) 0.040(3) Uani 1 1 d . . .
H91A H 0.331616 0.377378 0.248886 0.049 Uiso 1 1 calc R U .
H91B H 0.316384 0.339292 0.211673 0.049 Uiso 1 1 calc R U .
C2DA C 0.37369(15) 0.5760(10) 0.4240(5) 0.041(3) Uani 1 1 d . . .
H2DA H 0.374485 0.592287 0.454653 0.049 Uiso 1 1 calc R U .
C13 C 0.60941(15) 1.0319(10) 0.6085(5) 0.039(3) Uani 1 1 d . . .
H13 H 0.599712 1.085757 0.604613 0.046 Uiso 1 1 calc R U .
O13 O 0.3907(2) 0.7669(11) 0.6777(5) 0.088(4) Uani 1 1 d . . .
C8BA C 0.60054(19) 0.8690(11) 0.3848(5) 0.048(3) Uani 1 1 d . . .
H8BA H 0.608285 0.875632 0.357696 0.057 Uiso 1 1 calc R U .
H8BB H 0.587643 0.840258 0.376171 0.057 Uiso 1 1 calc R U .
C3DA C 0.33086(15) 0.7793(9) 0.4559(4) 0.034(2) Uani 1 1 d . . .
H3DA H 0.333938 0.831382 0.479877 0.041 Uiso 1 1 calc R U .
H3DB H 0.341727 0.727194 0.454077 0.041 Uiso 1 1 calc R U .
C14 C 0.57664(17) 0.5360(9) 0.5880(5) 0.045(3) Uani 1 1 d . . .
H14 H 0.569619 0.490871 0.607446 0.054 Uiso 1 1 calc R U .
C156 C 0.2648(2) 0.6736(10) 0.4132(5) 0.043(3) Uani 1 1 d . . .
C15 C 0.5681(2) 1.1849(11) 0.4899(6) 0.053(4) Uani 1 1 d . . .
H15A H 0.564836 1.252818 0.474014 0.063 Uiso 1 1 calc R U .
H15B H 0.580342 1.197333 0.506611 0.063 Uiso 1 1 calc R U .
O15 O 0.36059(15) 0.7366(9) 0.7125(5) 0.083(5) Uani 1 1 d . . .
C5DA C 0.37204(16) 0.5310(10) 0.3308(5) 0.039(3) Uani 1 1 d . . .
C6DA C 0.62161(17) 1.0933(11) 0.4510(4) 0.043(3) Uani 1 1 d . . .
H6DA H 0.635382 1.115046 0.453254 0.051 Uiso 1 1 calc R U .
H6DB H 0.613555 1.159536 0.452614 0.051 Uiso 1 1 calc R U .
C7DA C 0.63686(16) 0.9311(9) 0.5792(5) 0.039(3) Uani 1 1 d . . .
H7DA H 0.645718 0.915501 0.556450 0.046 Uiso 1 1 calc R U .
C9BA C 0.55168(18) 1.1589(9) 0.5233(5) 0.043(3) Uani 1 1 d . . .
C0CA C 0.54031(18) 1.1243(11) 0.5989(5) 0.045(3) Uani 1 1 d . . .
C16 C 0.35341(16) 0.8513(10) 0.2965(4) 0.037(3) Uani 1 1 d . . .
H16A H 0.360744 0.917936 0.289398 0.044 Uiso 1 1 calc R U .
H16B H 0.362829 0.794354 0.305174 0.044 Uiso 1 1 calc R U .
O16 O 0.37687(15) 0.9062(7) 0.7198(4) 0.060(3) Uani 1 1 d . . .
C17 C 0.57697(18) 1.1401(10) 0.4117(5) 0.045(3) Uani 1 1 d . . .
H17A H 0.587960 1.191099 0.415082 0.053 Uiso 1 1 calc R U .
H17B H 0.565960 1.179745 0.398028 0.053 Uiso 1 1 calc R U .
C8DA C 0.57719(18) 0.5145(10) 0.5418(5) 0.041(3) Uani 1 1 d . . .
C9DA C 0.56186(17) 0.8756(13) 0.7653(5) 0.051(3) Uani 1 1 d . . .
H9DA H 0.554439 0.906879 0.789905 0.061 Uiso 1 1 calc R U .
H9DB H 0.569622 0.814345 0.777138 0.061 Uiso 1 1 calc R U .
C0EA C 0.61775(17) 1.0345(11) 0.4068(5) 0.046(3) Uani 1 1 d . . .
H0EA H 0.618311 1.087980 0.382408 0.055 Uiso 1 1 calc R U .
H0EB H 0.628106 0.980336 0.402063 0.055 Uiso 1 1 calc R U .
C19 C 0.27285(17) 0.3633(11) 0.3345(5) 0.043(3) Uani 1 1 d . . .
H19 H 0.262706 0.355839 0.355082 0.052 Uiso 1 1 calc R U .
O19 O 0.4287(3) 0.7429(18) 0.2048(6) 0.145(8) Uani 1 1 d . . .
C1B C 0.59728(16) 1.0110(10) 0.6873(4) 0.040(3) Uani 1 1 d . . .
H1BB H 0.605309 1.037833 0.712349 0.048 Uiso 1 1 calc R U .
H1BC H 0.589234 1.072371 0.676628 0.048 Uiso 1 1 calc R U .
C1C C 0.35990(15) 0.4761(9) 0.3606(5) 0.039(3) Uani 1 1 d . . .
H1C H 0.350994 0.423757 0.349466 0.046 Uiso 1 1 calc R U .
C1D C 0.6107(2) 0.7875(12) 0.4171(5) 0.049(3) Uani 1 1 d . . .
H1DA H 0.610837 0.714118 0.403804 0.059 Uiso 1 1 calc R U .
H1DB H 0.624216 0.810380 0.422790 0.059 Uiso 1 1 calc R U .
C1E C 0.62018(16) 1.0795(10) 0.5313(4) 0.038(3) Uani 1 1 d . . .
H1EA H 0.609345 1.130915 0.535236 0.045 Uiso 1 1 calc R U .
H1EB H 0.632157 1.122899 0.528526 0.045 Uiso 1 1 calc R U .
C1F C 0.58742(16) 0.6528(10) 0.6535(4) 0.040(3) Uani 1 1 d . . .
H1FA H 0.591173 0.586326 0.669865 0.047 Uiso 1 1 calc R U .
H1FB H 0.597366 0.708847 0.659729 0.047 Uiso 1 1 calc R U .
C1G C 0.52109(18) 1.1101(12) 0.5828(5) 0.051(3) Uani 1 1 d . . .
H1G H 0.510838 1.091719 0.601909 0.062 Uiso 1 1 calc R U .
C1H C 0.37095(17) 0.4970(9) 0.2814(5) 0.040(3) Uani 1 1 d . . .
H1HA H 0.383863 0.470944 0.272468 0.048 Uiso 1 1 calc R U .
H1HB H 0.361829 0.435371 0.278290 0.048 Uiso 1 1 calc R U .
C1I C 0.27952(16) 0.4545(9) 0.5025(5) 0.041(3) Uani 1 1 d . . .
H1IA H 0.268803 0.499774 0.490735 0.049 Uiso 1 1 calc R U .
H1IB H 0.275714 0.426236 0.531768 0.049 Uiso 1 1 calc R U .
C1J C 0.53061(19) 1.0086(13) 0.7130(6) 0.059(4) Uani 1 1 d . . .
H1JA H 0.517828 1.044739 0.711037 0.071 Uiso 1 1 calc R U .
H1JB H 0.539110 1.052389 0.732649 0.071 Uiso 1 1 calc R U .
C155 C 0.2456(2) 0.7264(13) 0.4027(6) 0.062(4) Uani 1 1 d . . .
H15C H 0.237477 0.676031 0.385593 0.093 Uiso 1 1 calc R U .
H15D H 0.247727 0.792464 0.385399 0.093 Uiso 1 1 calc R U .
H15E H 0.239125 0.745175 0.430235 0.093 Uiso 1 1 calc R U .
C1K C 0.54394(19) 1.1135(11) 0.6498(5) 0.046(3) Uani 1 1 d . . .
H1KA H 0.557702 1.129869 0.656415 0.056 Uiso 1 1 calc R U .
H1KB H 0.535996 1.168243 0.665093 0.056 Uiso 1 1 calc R U .
C1L C 0.53307(18) 1.1482(10) 0.5054(5) 0.046(3) Uani 1 1 d . . .
H1L H 0.530528 1.155735 0.474625 0.056 Uiso 1 1 calc R U .
C1M C 0.3695(2) 0.5461(10) 0.2040(5) 0.049(3) Uani 1 1 d . . .
H1MA H 0.362678 0.477229 0.197531 0.059 Uiso 1 1 calc R U .
H1MB H 0.383636 0.532891 0.202047 0.059 Uiso 1 1 calc R U .
C4EA C 0.26879(16) 0.3929(12) 0.2886(5) 0.048(3) Uani 1 1 d . . .
C5EA C 0.5179(2) 1.1250(12) 0.5362(6) 0.055(4) Uani 1 1 d . . .
C60 C 0.5485(2) 0.8168(13) 0.4295(7) 0.068(5) Uani 1 1 d . . .
F3 F 0.39909(10) 0.7041(6) 0.4096(3) 0.0434(17) Uani 1 1 d . . .
F1 F 0.65278(10) 0.8007(6) 0.6271(3) 0.0453(18) Uani 1 1 d . . .
F4 F 0.30226(11) 1.0743(6) 0.3647(3) 0.052(2) Uani 1 1 d . . .
F2 F 0.49912(11) 1.1142(8) 0.5203(4) 0.068(3) Uani 1 1 d . . .
F8 F 0.56673(13) 0.4239(7) 0.5272(3) 0.064(2) Uani 1 1 d . . .
F9 F 0.24984(11) 0.4096(9) 0.2768(4) 0.073(3) Uani 1 1 d . . .
O666 O 0.53290(12) 0.7817(8) 0.6288(3) 0.047(2) Uani 1 1 d D . .
H666 H 0.5233(9) 0.749(9) 0.6411(11) 0.070 Uiso 1 1 d D U .
O677 O 0.30353(13) 0.7218(8) 0.2369(4) 0.053(2) Uani 1 1 d . . .
H667 H 0.298537 0.726397 0.207563 0.064 Uiso 1 1 calc R U .
C66 C 0.54548(18) 0.7093(13) 0.7353(5) 0.055(4) Uani 1 1 d . . .
H66A H 0.533602 0.683401 0.719937 0.065 Uiso 1 1 calc R U .
H66B H 0.544525 0.691256 0.767043 0.065 Uiso 1 1 calc R U .
C666 C 0.5273(2) 0.8092(14) 0.5812(6) 0.065(4) Uani 1 1 d D . .
H66C H 0.513096 0.815525 0.578366 0.078 Uiso 1 1 calc R U .
H66D H 0.533080 0.879870 0.573030 0.078 Uiso 1 1 calc R U .
C667 C 0.5345(3) 0.7214(17) 0.5500(7) 0.083(6) Uani 1 1 d . . .
H66E H 0.530805 0.649930 0.561302 0.125 Uiso 1 1 calc R U .
H66F H 0.548614 0.725595 0.548067 0.125 Uiso 1 1 calc R U .
H66G H 0.528678 0.732217 0.520624 0.125 Uiso 1 1 calc R U .
C677 C 0.2917(2) 0.7604(18) 0.2692(8) 0.095(8) Uani 1 1 d . . .
H677 H 0.286475 0.829691 0.257541 0.113 Uiso 1 1 calc R U .
H678 H 0.300487 0.780256 0.294075 0.113 Uiso 1 1 calc R U .

loop_
_atom_site_aniso_label
_atom_site_aniso_U_11
_atom_site_aniso_U_22
_atom_site_aniso_U_33
_atom_site_aniso_U_23
_atom_site_aniso_U_13
_atom_site_aniso_U_12
Ni1 0.0263(8) 0.0256(8) 0.0401(12) 0.0007(8) 0.0052(7) 0.0014(6)
O80 0.069(8) 0.107(11) 0.099(12) 0.011(9) 0.014(8) -0.022(7)
O1 0.085(8) 0.072(8) 0.079(9) -0.004(7) 0.028(7) 0.003(6)
Cl1 0.0435(14) 0.0317(13) 0.0456(18) -0.0029(12) 0.0010(12) -0.0010(10)
Ni2 0.0325(9) 0.0291(9) 0.0362(11) -0.0023(8) 0.0038(8) -0.0041(7)
O2 0.069(7) 0.067(8) 0.132(13) -0.014(8) -0.025(8) 0.003(6)
Cl2 0.0396(15) 0.084(3) 0.057(2) -0.003(2) 0.0035(14) -0.0073(15)
Ni3 0.0270(8) 0.0294(9) 0.0434(12) -0.0004(8) 0.0024(8) 0.0001(7)
O3 0.042(5) 0.121(11) 0.093(10) 0.029(9) -0.023(6) -0.005(6)
Cl3 0.0362(12) 0.0309(12) 0.0501(18) 0.0048(12) -0.0021(12) -0.0032(10)
Ni4 0.0296(9) 0.0431(11) 0.0384(12) -0.0017(9) 0.0041(8) 0.0041(8)
O4 0.094(10) 0.085(9) 0.161(16) -0.060(10) -0.088(11) 0.028(8)
Cl4 0.0424(14) 0.0477(17) 0.058(2) -0.0080(15) -0.0011(14) -0.0023(12)
N6 0.022(4) 0.028(4) 0.060(7) 0.003(4) -0.006(4) 0.002(3)
O6 0.041(6) 0.061(7) 0.23(2) 0.036(10) -0.043(9) -0.010(5)
N1AA 0.031(4) 0.024(4) 0.047(6) 0.004(4) 0.004(4) 0.000(3)
N2AA 0.044(5) 0.058(7) 0.022(5) 0.006(5) 0.010(4) 0.002(5)
N14 0.034(4) 0.024(4) 0.047(6) 0.002(4) 0.012(4) -0.003(3)
O14 0.058(6) 0.049(5) 0.066(7) 0.015(5) -0.044(5) 0.001(4)
N3AA 0.049(5) 0.029(5) 0.040(6) -0.008(4) 0.005(5) -0.009(4)
N4AA 0.035(5) 0.039(5) 0.033(6) 0.003(4) 0.006(4) 0.001(4)
N3 0.026(4) 0.074(8) 0.036(6) -0.013(6) 0.006(4) 0.004(4)
N5AA 0.040(5) 0.020(4) 0.045(6) 0.002(4) 0.008(4) 0.007(3)
C507 0.269 0.152 0.608 -0.09(2) -0.12(3) 0.099(13)
C509 0.269 0.152 0.608 -0.09(2) -0.12(3) 0.099(13)
O510 0.269 0.152 0.608 -0.09(2) -0.12(3) 0.099(13)
N22 0.040(5) 0.024(4) 0.065(8) -0.005(5) 0.002(5) -0.001(4)
O22 0.058(5) 0.060(6) 0.045(6) -0.006(5) -0.004(5) 0.004(4)
O21 0.147(12) 0.041(6) 0.059(8) -0.004(5) 0.054(8) 0.001(6)
C21 0.069(9) 0.063(10) 0.050(10) 0.008(8) -0.007(8) 0.001(7)
Cl20 0.0387(13) 0.0375(14) 0.057(2) -0.0040(14) 0.0055(13) 0.0031(11)
C20 0.033(5) 0.035(6) 0.051(8) 0.007(5) 0.003(5) 0.000(4)
N23 0.040(5) 0.050(6) 0.030(6) 0.000(5) 0.011(4) -0.002(4)
C23 0.031(6) 0.058(8) 0.079(11) -0.011(8) -0.005(7) -0.009(5)
O23 0.22(2) 0.043(8) 0.150(17) 0.021(9) -0.029(16) -0.042(10)
N8AA 0.037(5) 0.032(5) 0.051(7) -0.005(5) -0.001(4) -0.004(4)
N26 0.056(6) 0.060(7) 0.034(7) 0.009(5) 0.021(5) 0.009(5)
Cl26 0.0481(17) 0.076(2) 0.065(3) 0.012(2) -0.0017(16) -0.0123(16)
C25 0.061(11) 0.075(13) 0.22(3) -0.049(17) -0.058(16) -0.004(9)
O24 0.051(8) 0.30(3) 0.124(15) -0.016(17) -0.027(9) 0.053(12)
N7 0.020(4) 0.018(4) 0.063(8) -0.004(4) -0.005(4) -0.002(3)
O7 0.091(9) 0.146(14) 0.044(7) -0.007(8) -0.016(7) 0.017(9)
N6AA 0.041(5) 0.035(5) 0.037(6) -0.005(4) 0.013(4) -0.007(4)
N449 0.036(5) 0.031(5) 0.042(6) -0.003(4) -0.005(4) 0.001(4)
N33 0.019(4) 0.027(4) 0.053(8) -0.010(4) 0.001(4) -0.003(3)
C32 0.059(9) 0.062(10) 0.106(16) 0.014(10) -0.016(10) 0.010(8)
O30 0.112(18) 0.28(4) 0.31(4) 0.00(3) 0.02(2) 0.07(2)
C30 0.050(7) 0.030(6) 0.057(9) 0.017(6) -0.011(6) -0.011(5)
C1CA 0.046(4) 0.042(4) 0.031(4) -0.006(3) 0.003(3) -0.007(3)
N37 0.064(7) 0.053(6) 0.021(6) -0.003(5) 0.011(5) -0.011(5)
C37 0.058(9) 0.041(8) 0.20(3) -0.052(12) 0.003(13) 0.010(7)
C36 0.052(8) 0.077(12) 0.097(15) 0.017(11) -0.010(9) 0.004(8)
C35 0.066(10) 0.050(8) 0.065(11) 0.009(8) -0.014(8) 0.004(7)
N34 0.076(11) 0.085(12) 0.116(16) 0.001(11) -0.026(10) -0.004(9)
N38 0.034(5) 0.054(6) 0.045(7) -0.010(5) 0.009(4) 0.013(4)
N39 0.026(4) 0.038(5) 0.054(7) -0.001(5) 0.011(4) 0.002(4)
N7AA 0.036(5) 0.033(5) 0.049(7) 0.005(5) -0.002(4) 0.008(4)
N41 0.028(4) 0.042(5) 0.058(7) 0.007(5) 0.002(4) -0.006(4)
N40 0.085(11) 0.094(12) 0.085(12) -0.001(10) -0.043(10) 0.036(9)
N5 0.028(5) 0.035(5) 0.074(8) -0.001(5) -0.004(5) -0.001(4)
O5 0.058(6) 0.056(6) 0.069(7) 0.021(5) -0.036(5) -0.001(5)
N44 0.028(4) 0.045(5) 0.037(6) -0.007(5) -0.006(4) 0.003(4)
C43 0.078(11) 0.064(10) 0.049(10) 0.000(8) -0.005(8) 0.004(8)
C42 0.089(15) 0.14(2) 0.106(19) -0.044(17) 0.019(14) -0.054(15)
N46 0.040(5) 0.043(6) 0.043(7) -0.008(5) 0.006(5) -0.003(4)
N45 0.100(12) 0.057(9) 0.084(12) -0.029(8) -0.011(10) 0.007(8)
C8AA 0.024(4) 0.030(5) 0.057(8) 0.012(5) 0.007(5) 0.007(4)
C6EA 0.039(5) 0.039(6) 0.029(6) 0.003(5) -0.003(5) -0.009(5)
C8EA 0.028(5) 0.030(5) 0.038(7) -0.002(5) 0.003(4) 0.000(4)
C9AA 0.027(5) 0.034(5) 0.042(7) 0.005(5) -0.005(4) -0.001(4)
C0BA 0.025(5) 0.089(11) 0.058(9) -0.013(8) -0.004(6) 0.010(6)
C9EA 0.030(5) 0.028(5) 0.050(8) -0.008(5) 0.003(5) -0.006(4)
C6 0.039(6) 0.025(5) 0.049(8) 0.003(5) 0.002(5) -0.004(4)
C1BA 0.029(5) 0.031(5) 0.045(7) 0.006(5) 0.008(5) 0.001(4)
C0FA 0.027(5) 0.028(5) 0.045(7) -0.003(5) 0.002(5) 0.002(4)
C2FA 0.038(6) 0.030(5) 0.048(8) -0.005(5) 0.004(5) -0.007(4)
C7 0.062(8) 0.037(6) 0.040(8) -0.011(6) 0.013(6) -0.011(5)
C59 0.037(5) 0.027(5) 0.053(8) 0.006(5) 0.000(5) -0.002(4)
C3FA 0.025(4) 0.028(5) 0.045(7) 0.004(5) -0.001(4) -0.009(4)
C2BA 0.046(4) 0.042(4) 0.031(4) -0.006(3) 0.003(3) -0.007(3)
C4FA 0.035(5) 0.022(5) 0.035(6) -0.003(4) 0.011(4) -0.004(4)
C8 0.049(6) 0.033(6) 0.040(7) -0.014(5) 0.005(5) -0.001(5)
O8 0.041(5) 0.044(6) 0.150(13) -0.010(7) -0.019(7) -0.001(4)
C2CA 0.023(4) 0.020(4) 0.051(7) 0.002(5) 0.000(4) 0.001(3)
O29 0.22(2) 0.063(10) 0.23(2) 0.019(13) -0.14(2) -0.044(12)
N29 0.050(6) 0.038(6) 0.065(8) -0.002(6) 0.001(6) 0.005(5)
O28 0.22(2) 0.160(19) 0.131(16) -0.036(14) -0.135(17) 0.082(17)
N28 0.044(6) 0.075(9) 0.086(11) -0.023(8) 0.019(7) -0.001(6)
O27 0.26(3) 0.20(3) 0.23(3) -0.02(2) 0.06(3) -0.15(2)
C27 0.043(7) 0.121(16) 0.049(10) 0.013(10) -0.009(7) 0.003(8)
C4CA 0.021(4) 0.029(5) 0.049(7) -0.005(5) 0.002(4) -0.004(4)
C3BA 0.034(5) 0.041(6) 0.043(7) 0.002(5) 0.011(5) 0.008(5)
C4BA 0.041(6) 0.031(5) 0.054(8) -0.011(6) 0.008(5) 0.005(4)
C5BA 0.035(5) 0.032(5) 0.038(7) 0.001(5) 0.004(5) -0.009(4)
C6BA 0.030(5) 0.031(5) 0.049(8) 0.007(5) 0.005(5) 0.008(4)
C73 0.029(5) 0.031(6) 0.075(10) 0.002(6) 0.006(6) 0.001(4)
O72 0.12(3) 0.34(6) 0.13(3) 0.03(4) 0.00(2) 0.02(3)
C70 0.031(5) 0.046(7) 0.055(9) 0.026(6) -0.003(5) -0.005(5)
C75 0.038(5) 0.029(5) 0.041(7) 0.004(5) 0.007(5) -0.007(4)
C74 0.23(6) 0.29(8) 0.13(4) -0.01(5) -0.01(4) 0.21(6)
C7BA 0.030(5) 0.027(5) 0.056(8) 0.003(5) 0.002(5) 0.011(4)
C77 0.032(5) 0.036(6) 0.047(8) -0.004(5) 0.008(5) 0.004(4)
C76 0.10(2) 0.14(3) 0.12(3) -0.08(3) 0.02(2) -0.03(2)
C5CA 0.035(5) 0.042(6) 0.038(7) -0.006(5) 0.007(5) 0.004(5)
C79 0.026(5) 0.035(6) 0.071(10) -0.010(6) -0.004(5) 0.008(4)
C6CA 0.027(5) 0.033(5) 0.050(8) -0.009(5) -0.004(5) -0.001(4)
C7CA 0.034(5) 0.017(4) 0.059(8) 0.004(5) 0.006(5) 0.012(4)
C8CA 0.026(5) 0.038(6) 0.044(7) -0.006(5) -0.003(5) 0.005(4)
C10 0.046(4) 0.042(4) 0.031(4) -0.006(3) 0.003(3) -0.007(3)
O10 0.081(8) 0.043(6) 0.161(15) -0.033(8) -0.030(9) 0.008(6)
C0DA 0.032(5) 0.055(8) 0.054(9) 0.003(7) -0.003(5) 0.004(5)
C87 0.035(5) 0.038(6) 0.022(6) 0.000(5) 0.008(4) -0.004(4)
C11 0.052(7) 0.052(8) 0.055(9) 0.005(7) 0.003(7) 0.000(6)
O11 0.067(6) 0.033(5) 0.074(8) -0.002(5) 0.003(5) 0.000(4)
C1DA 0.027(5) 0.031(5) 0.055(8) -0.002(5) 0.007(5) 0.002(4)
C12 0.046(6) 0.038(6) 0.048(8) 0.007(6) 0.006(6) -0.001(5)
O12 0.25(2) 0.090(11) 0.074(11) 0.011(9) 0.086(13) 0.024(13)
C91 0.044(6) 0.028(5) 0.050(8) 0.003(5) 0.013(5) -0.002(4)
C2DA 0.026(5) 0.038(6) 0.058(8) -0.001(6) 0.007(5) 0.009(4)
C13 0.025(5) 0.037(6) 0.053(8) -0.001(5) -0.006(5) -0.004(4)
O13 0.122(11) 0.080(9) 0.062(8) 0.008(7) 0.037(8) 0.007(8)
C8BA 0.046(6) 0.053(8) 0.045(8) -0.002(6) 0.006(6) 0.004(6)
C3DA 0.027(5) 0.035(5) 0.040(7) -0.001(5) 0.000(4) -0.002(4)
C14 0.036(6) 0.022(5) 0.077(10) 0.006(6) 0.003(6) 0.002(4)
C156 0.052(7) 0.035(6) 0.041(8) -0.001(5) 0.009(6) -0.001(5)
C15 0.053(7) 0.036(6) 0.070(11) -0.009(7) 0.002(7) -0.003(5)
O15 0.041(5) 0.066(7) 0.141(13) 0.050(8) -0.036(7) -0.018(5)
C5DA 0.032(5) 0.038(6) 0.047(8) 0.000(5) -0.002(5) 0.012(4)
C6DA 0.036(6) 0.049(7) 0.043(8) 0.009(6) 0.006(5) -0.008(5)
C7DA 0.030(5) 0.030(5) 0.056(8) 0.000(5) 0.004(5) -0.005(4)
C9BA 0.042(6) 0.029(5) 0.060(9) -0.006(6) 0.008(6) 0.000(4)
C0CA 0.036(6) 0.053(7) 0.047(8) -0.021(6) -0.010(5) 0.009(5)
C16 0.030(5) 0.043(6) 0.037(7) -0.006(5) -0.001(5) -0.002(4)
O16 0.068(6) 0.022(4) 0.089(8) -0.004(5) -0.024(6) 0.010(4)
C17 0.042(6) 0.031(6) 0.061(9) 0.007(6) 0.001(6) 0.004(5)
C8DA 0.039(6) 0.037(6) 0.048(8) -0.011(6) 0.003(5) -0.005(5)
C9DA 0.029(5) 0.069(9) 0.055(9) -0.002(7) -0.012(6) -0.003(5)
C0EA 0.035(6) 0.053(7) 0.050(8) -0.003(6) 0.002(5) -0.009(5)
C19 0.029(5) 0.047(7) 0.053(8) 0.000(6) 0.002(5) 0.000(5)
O19 0.156(17) 0.18(2) 0.101(14) 0.065(14) 0.064(13) 0.061(15)
C1B 0.032(5) 0.044(6) 0.045(8) -0.017(6) 0.002(5) -0.003(5)
C1C 0.025(5) 0.032(5) 0.060(9) -0.007(5) -0.007(5) 0.004(4)
C1D 0.052(7) 0.048(7) 0.048(8) 0.003(6) 0.007(6) 0.012(6)
C1E 0.035(5) 0.042(6) 0.037(7) -0.002(5) 0.000(5) -0.008(5)
C1F 0.034(5) 0.044(6) 0.040(7) 0.002(5) 0.006(5) 0.014(5)
C1G 0.035(6) 0.060(8) 0.059(9) 0.001(7) 0.006(6) 0.019(6)
C1H 0.038(6) 0.030(5) 0.052(8) -0.008(5) -0.003(5) 0.002(4)
C1I 0.032(5) 0.027(5) 0.064(9) 0.006(5) 0.008(5) -0.001(4)
C1J 0.034(6) 0.069(9) 0.074(11) -0.010(8) -0.016(7) 0.019(6)
C155 0.046(7) 0.062(9) 0.079(12) -0.002(8) 0.005(7) 0.018(6)
C1K 0.043(6) 0.046(7) 0.050(8) -0.015(6) -0.009(6) 0.003(5)
C1L 0.042(6) 0.035(6) 0.062(9) 0.003(6) -0.012(6) 0.007(5)
C1M 0.048(7) 0.036(6) 0.064(10) -0.015(6) 0.005(6) 0.000(5)
C4EA 0.024(5) 0.056(8) 0.063(9) 0.003(7) 0.001(5) 0.003(5)
C5EA 0.038(6) 0.055(8) 0.074(11) 0.011(8) -0.012(7) 0.003(6)
C60 0.036(7) 0.048(8) 0.119(16) 0.007(9) 0.007(8) -0.001(6)
F3 0.036(3) 0.043(4) 0.051(5) -0.013(3) 0.003(3) -0.005(3)
F1 0.035(3) 0.041(4) 0.060(5) -0.009(3) 0.002(3) 0.014(3)
F4 0.055(4) 0.042(4) 0.059(5) 0.011(4) 0.009(4) 0.021(3)
F2 0.031(4) 0.089(7) 0.083(7) 0.010(5) -0.013(4) 0.003(4)
F8 0.067(5) 0.051(5) 0.074(6) -0.019(4) -0.009(5) -0.024(4)
F9 0.033(4) 0.099(7) 0.087(7) 0.012(6) -0.001(4) 0.009(4)
O666 0.033(4) 0.060(6) 0.047(6) 0.000(5) -0.005(4) -0.001(4)
O677 0.044(5) 0.048(5) 0.067(7) -0.008(5) 0.004(5) -0.002(4)
C66 0.033(6) 0.076(10) 0.054(9) 0.020(8) 0.000(6) -0.002(6)
C666 0.049(8) 0.066(10) 0.081(12) 0.000(9) -0.021(8) 0.015(7)
C667 0.092(13) 0.084(13) 0.073(13) -0.036(11) -0.006(11) 0.007(10)
C677 0.046(9) 0.105(16) 0.13(2) 0.044(15) 0.000(11) 0.014(9)

loop_
_atom_type_symbol
_atom_type_description
_atom_type_scat_dispersion_real
_atom_type_scat_dispersion_imag
_atom_type_scat_source
C C 0.0181 0.0091 'International Tables Vol C Tables 4.2.6.8 and 6.1.1.4'
H H 0.0000 0.0000 'International Tables Vol C Tables 4.2.6.8 and 6.1.1.4'
N N 0.0311 0.0180 'International Tables Vol C Tables 4.2.6.8 and 6.1.1.4'
F F 0.0727 0.0534 'International Tables Vol C Tables 4.2.6.8 and 6.1.1.4'
S S 0.3331 0.5567 'International Tables Vol C Tables 4.2.6.8 and 6.1.1.4'
Ni Ni -3.0029 0.5091 'International Tables Vol C Tables 4.2.6.8 and 6.1.1.4'
Cl Cl 0.3639 0.7018 'International Tables Vol C Tables 4.2.6.8 and 6.1.1.4'
O O 0.0492 0.0322 'International Tables Vol C Tables 4.2.6.8 and 6.1.1.4'

loop_
_geom_angle_atom_site_label_1
_geom_angle_atom_site_label_2
_geom_angle_atom_site_label_3
_geom_angle
N46 Ni1 N1AA 176.8(4)
N46 Ni1 N14 98.3(4)
N1AA Ni1 N14 84.4(4)
N46 Ni1 N6 94.7(4)
N1AA Ni1 N6 83.2(4)
N14 Ni1 N6 94.8(4)
N46 Ni1 N5AA 95.1(4)
N1AA Ni1 N5AA 82.9(4)
N14 Ni1 N5AA 157.8(3)
N6 Ni1 N5AA 101.6(3)
N46 Ni1 N39 88.3(4)
N1AA Ni1 N39 93.9(4)
N14 Ni1 N39 81.4(4)
N6 Ni1 N39 175.5(4)
N5AA Ni1 N39 81.5(4)
H801 O80 H800 103(3)
O12 Cl1 O6 110.3(13)
O12 Cl1 O5 111.2(10)
O6 Cl1 O5 109.0(8)
O12 Cl1 O11 108.5(9)
O6 Cl1 O11 109.4(7)
O5 Cl1 O11 108.4(7)
N37 Ni2 N3AA 177.0(4)
N37 Ni2 N449 98.2(4)
N3AA Ni2 N449 84.8(4)
N37 Ni2 N6AA 96.5(5)
N3AA Ni2 N6AA 83.4(4)
N449 Ni2 N6AA 95.9(4)
N37 Ni2 N8AA 95.3(4)
N3AA Ni2 N8AA 81.8(4)
N449 Ni2 N8AA 155.4(4)
N6AA Ni2 N8AA 102.9(4)
N37 Ni2 O677 86.5(5)
N3AA Ni2 O677 93.8(4)
N449 Ni2 O677 80.1(3)
N6AA Ni2 O677 175.3(4)
N8AA Ni2 O677 80.4(4)
O3 Cl2 O7 114.3(9)
O3 Cl2 O1 109.3(9)
O7 Cl2 O1 109.2(9)
O3 Cl2 O2 105.1(8)
O7 Cl2 O2 106.1(10)
O1 Cl2 O2 112.8(8)
N2AA Ni3 N4AA 176.3(4)
N2AA Ni3 N7AA 98.2(4)
N4AA Ni3 N7AA 85.0(4)
N2AA Ni3 N41 95.3(4)
N4AA Ni3 N41 82.6(4)
N7AA Ni3 N41 94.4(4)
N2AA Ni3 N22 94.6(4)
N4AA Ni3 N22 82.8(4)
N7AA Ni3 N22 158.7(4)
N41 Ni3 N22 101.3(4)
N2AA Ni3 N5 89.0(5)
N4AA Ni3 N5 93.2(4)
N7AA Ni3 N5 81.5(4)
N41 Ni3 N5 174.4(4)
N22 Ni3 N5 81.8(4)
O15 Cl3 O16 111.6(7)
O15 Cl3 O13 111.0(10)
O16 Cl3 O13 106.4(8)
O15 Cl3 O14 110.6(7)
O16 Cl3 O14 110.0(6)
O13 Cl3 O14 107.0(8)
N26 Ni4 N3 177.8(5)
N26 Ni4 N23 98.2(4)
N3 Ni4 N23 84.0(4)
N26 Ni4 N44 96.1(5)
N3 Ni4 N44 84.2(4)
N23 Ni4 N44 95.6(4)
N26 Ni4 N38 95.3(5)
N3 Ni4 N38 82.5(4)
N23 Ni4 N38 156.8(4)
N44 Ni4 N38 101.7(4)
N26 Ni4 O666 86.3(4)
N3 Ni4 O666 93.5(4)
N23 Ni4 O666 80.2(4)
N44 Ni4 O666 175.4(4)
N38 Ni4 O666 81.9(4)
O4 Cl4 O19 105.6(13)
O4 Cl4 O10 107.9(9)
O19 Cl4 O10 110.8(12)
O4 Cl4 O8 108.2(9)
O19 Cl4 O8 113.0(10)
O10 Cl4 O8 111.1(7)
C73 N6 C87 106.4(9)
C73 N6 Ni1 122.2(9)
C87 N6 Ni1 103.5(6)
C73 N6 H6A 108.0
C87 N6 H6A 108.0
Ni1 N6 H6A 108.0
C9AA N1AA C1I 112.5(9)
C9AA N1AA C4BA 110.4(10)
C1I N1AA C4BA 111.2(9)
C9AA N1AA Ni1 110.3(7)
C1I N1AA Ni1 106.2(8)
C4BA N1AA Ni1 105.9(7)
N7 N2AA Ni3 173.7(10)
C3DA N14 C8 110.3(9)
C3DA N14 Ni1 121.1(7)
C8 N14 Ni1 107.7(6)
C3DA N14 H14A 105.5
C8 N14 H14A 105.5
Ni1 N14 H14A 105.5
C10 N3AA C1CA 112.1(10)
C10 N3AA C2BA 113.8(10)
C1CA N3AA C2BA 108.8(9)
C10 N3AA Ni2 107.4(7)
C1CA N3AA Ni2 105.4(7)
C2BA N3AA Ni2 108.8(8)
C8BA N4AA C70 112.7(11)
C8BA N4AA C0EA 109.4(10)
C70 N4AA C0EA 112.5(10)
C8BA N4AA Ni3 105.5(8)
C70 N4AA Ni3 106.5(7)
C0EA N4AA Ni3 109.9(8)
C66 N3 C0BA 113.5(11)
C66 N3 C9DA 108.5(11)
C0BA N3 C9DA 109.6(11)
C66 N3 Ni4 108.3(9)
C0BA N3 Ni4 108.0(9)
C9DA N3 Ni4 108.9(8)
C77 N5AA C75 110.9(9)
C77 N5AA Ni1 126.5(7)
C75 N5AA Ni1 107.5(7)
C77 N5AA H5AA 103.0
C75 N5AA H5AA 103.0
Ni1 N5AA H5AA 103.0
C509 C507 H5A7 109.5
C509 C507 H5B7 109.5
H5A7 C507 H5B7 109.5
C509 C507 H5C7 109.5
H5A7 C507 H5C7 109.5
H5B7 C507 H5C7 109.5
O510 C509 C507 105(2)
O510 C509 H50A 110.8
C507 C509 H50A 110.8
O510 C509 H50B 110.8
C507 C509 H50B 110.8
H50A C509 H50B 108.9
C509 O510 H510 109.5
C15 N22 C17 112.9(10)
C15 N22 Ni3 124.4(9)
C17 N22 Ni3 107.5(7)
C15 N22 H22A 103.1
C17 N22 H22A 103.1
Ni3 N22 H22A 103.1
N45 C21 C43 179(2)
O24 Cl20 O23 115.3(14)
O24 Cl20 O21 109.3(12)
O23 Cl20 O21 111.8(11)
O24 Cl20 O22 106.6(10)
O23 Cl20 O22 106.5(9)
O21 Cl20 O22 106.8(7)
N29 C20 C30 177.4(17)
C11 N23 C1F 112.6(10)
C11 N23 Ni4 107.8(8)
C1F N23 Ni4 122.2(8)
C11 N23 H23 104.1
C1F N23 H23 104.1
Ni4 N23 H23 104.1
N28 C23 C27 176.4(18)
C7 N8AA C91 112.8(10)
C7 N8AA Ni2 108.7(7)
C91 N8AA Ni2 122.9(8)
C7 N8AA H8AA 103.3
C91 N8AA H8AA 103.3
Ni2 N8AA H8AA 103.3
N7 N26 Ni4 174.1(11)
O27 Cl26 O30 103.7(19)
O27 Cl26 O28 106.4(17)
O30 Cl26 O28 111.0(17)
O27 Cl26 O29 109.8(17)
O30 Cl26 O29 111.2(16)
O28 Cl26 O29 114.2(12)
C60 C25 H25A 109.5
C60 C25 H25B 109.5
H25A C25 H25B 109.5
C60 C25 H25C 109.5
H25A C25 H25C 109.5
H25B C25 H25C 109.5
N2AA N7 N26 176.8(13)
C1M N6AA C1H 105.6(9)
C1M N6AA Ni2 105.7(8)
C1H N6AA Ni2 123.2(7)
C1M N6AA H6AA 107.1
C1H N6AA H6AA 107.1
Ni2 N6AA H6AA 107.1
C6EA N449 C16 110.6(9)
C6EA N449 Ni2 106.1(7)
C16 N449 Ni2 121.0(7)
C6EA N449 H449 106.0
C16 N449 H449 106.0
Ni2 N449 H449 106.0
N37 N33 N46 177.0(12)
N40 C32 C37 178(2)
C20 C30 H30A 109.5
C20 C30 H30B 109.5
H30A C30 H30B 109.5
C20 C30 H30C 109.5
H30A C30 H30C 109.5
H30B C30 H30C 109.5
N3AA C1CA C6EA 109.8(10)
N3AA C1CA H1CA 109.7
C6EA C1CA H1CA 109.7
N3AA C1CA H1CB 109.7
C6EA C1CA H1CB 109.7
H1CA C1CA H1CB 108.2
N33 N37 Ni2 173.1(11)
C32 C37 H37A 109.5
C32 C37 H37B 109.5
H37A C37 H37B 109.5
C32 C37 H37C 109.5
H37A C37 H37C 109.5
H37B C37 H37C 109.5
C35 C36 H36A 109.1
C35 C36 H36B 109.3
H36A C36 H36B 109.5
C35 C36 H36C 110.0
H36A C36 H36C 109.5
H36B C36 H36C 109.5
N34 C35 C36 176(2)
C1J N38 C1K 111.9(11)
C1J N38 Ni4 108.4(8)
C1K N38 Ni4 124.1(8)
C1J N38 H38 103.3
C1K N38 H38 103.3
Ni4 N38 H38 103.3
C156 N39 Ni1 175.0(12)
C1D N7AA C3BA 110.6(9)
C1D N7AA Ni3 106.2(7)
C3BA N7AA Ni3 121.5(8)
C1D N7AA H7AA 105.8
C3BA N7AA H7AA 105.8
Ni3 N7AA H7AA 105.8
C6DA N41 C1E 107.6(10)
C6DA N41 Ni3 105.0(8)
C1E N41 Ni3 122.3(7)
C6DA N41 H41 107.0
C1E N41 H41 107.0
Ni3 N41 H41 107.0
C60 N5 Ni3 169.5(12)
C1B N44 C0DA 108.1(10)
C1B N44 Ni4 123.4(8)
C0DA N44 Ni4 104.2(7)
C1B N44 H44 106.7
C0DA N44 H44 106.7
Ni4 N44 H44 106.7
C21 C43 H43A 109.5
C21 C43 H43B 109.5
H43A C43 H43B 109.5
C21 C43 H43C 109.5
H43A C43 H43C 109.5
H43B C43 H43C 109.5
C677 C42 H42A 109.5
C677 C42 H42B 109.5
H42A C42 H42B 109.5
C677 C42 H42C 109.5
H42A C42 H42C 109.5
H42B C42 H42C 109.5
N33 N46 Ni1 177.3(10)
C2DA C8AA C1C 119.7(11)
C2DA C8AA C73 121.3(13)
C1C C8AA C73 118.9(11)
N449 C6EA C1CA 108.9(9)
N449 C6EA H6EA 109.9
C1CA C6EA H6EA 109.9
N449 C6EA H6EB 109.9
C1CA C6EA H6EB 109.9
H6EA C6EA H6EB 108.3
C1DA C8EA F3 119.3(10)
C1DA C8EA C2DA 123.9(11)
F3 C8EA C2DA 116.8(11)
N1AA C9AA C87 112.0(10)
N1AA C9AA H9AA 109.2
C87 C9AA H9AA 109.2
N1AA C9AA H9AB 109.2
C87 C9AA H9AB 109.2
H9AA C9AA H9AB 107.9
C1J C0BA N3 109.7(11)
C1J C0BA H0BA 109.7
N3 C0BA H0BA 109.7
C1J C0BA H0BB 109.7
N3 C0BA H0BB 109.7
H0BA C0BA H0BB 108.2
C12 C9EA C0FA 118.8(11)
C12 C9EA C91 118.6(12)
C0FA C9EA C91 122.6(10)
C8CA C6 C6CA 116.2(12)
C8CA C6 H6 121.9
C6CA C6 H6 121.9
C7BA C1BA C6BA 121.7(11)
C7BA C1BA H1BA 119.1
C6BA C1BA H1BA 119.1
C9EA C0FA C2FA 121.9(10)
C9EA C0FA H0FA 119.0
C2FA C0FA H0FA 119.0
C19 C2FA C0FA 119.6(13)
C19 C2FA C77 118.3(11)
C0FA C2FA C77 122.1(10)
N8AA C7 C10 109.1(10)
N8AA C7 H7A 109.9
C10 C7 H7A 109.9
N8AA C7 H7B 109.9
C10 C7 H7B 109.9
H7A C7 H7B 108.3
C7CA C59 C4CA 116.0(11)
C7CA C59 H59 122.0
C4CA C59 H59 122.0
C4FA C3FA C2CA 118.4(11)
C4FA C3FA C3DA 120.5(11)
C2CA C3FA C3DA 121.1(10)
N3AA C2BA C1M 112.4(10)
N3AA C2BA H2BA 109.1
C1M C2BA H2BA 109.1
N3AA C2BA H2BB 109.1
C1M C2BA H2BB 109.1
H2BA C2BA H2BB 107.9
C7CA C4FA C3FA 119.9(10)
C7CA C4FA H4FA 120.0
C3FA C4FA H4FA 120.0
N14 C8 C4BA 107.6(10)
N14 C8 H8A 110.2
C4BA C8 H8A 110.2
N14 C8 H8B 110.2
C4BA C8 H8B 110.2
H8A C8 H8B 108.5
C4CA C2CA C3FA 120.4(9)
C4CA C2CA H2CA 119.8
C3FA C2CA H2CA 119.8
C23 C27 H27A 109.5
C23 C27 H27B 109.5
H27A C27 H27B 109.5
C23 C27 H27C 109.5
H27A C27 H27C 109.5
H27B C27 H27C 109.5
C2CA C4CA C59 121.3(11)
C2CA C4CA C16 121.2(10)
C59 C4CA C16 117.4(11)
N7AA C3BA C7BA 112.1(9)
N7AA C3BA H3BA 109.2
C7BA C3BA H3BA 109.2
N7AA C3BA H3BB 109.2
C7BA C3BA H3BB 109.2
H3BA C3BA H3BB 107.9
N1AA C4BA C8 110.5(9)
N1AA C4BA H4BA 109.6
C8 C4BA H4BA 109.6
N1AA C4BA H4BB 109.6
C8 C4BA H4BB 109.6
H4BA C4BA H4BB 108.1
C7DA C5BA C13 119.9(12)
C7DA C5BA C1E 122.5(11)
C13 C5BA C1E 117.3(11)
C14 C6BA C1BA 119.0(13)
C14 C6BA C1F 119.2(12)
C1BA C6BA C1F 121.7(11)
N6 C73 C8AA 115.6(9)
N6 C73 H73A 108.4
C8AA C73 H73A 108.4
N6 C73 H73B 108.4
C8AA C73 H73B 108.4
H73A C73 H73B 107.4
C74 O72 H72F 109.5
N4AA C70 C17 109.9(11)
N4AA C70 H70A 109.7
C17 C70 H70A 109.7
N4AA C70 H70B 109.7
C17 C70 H70B 109.7
H70A C70 H70B 108.2
N5AA C75 C1I 108.4(9)
N5AA C75 H75A 110.0
C1I C75 H75A 110.0
N5AA C75 H75B 110.0
C1I C75 H75B 110.0
H75A C75 H75B 108.4
O72 C74 C76 102(3)
O72 C74 H74A 111.5
C76 C74 H74A 111.5
O72 C74 H74B 111.5
C76 C74 H74B 111.5
H74A C74 H74B 109.3
C1BA C7BA C5CA 120.1(12)
C1BA C7BA C3BA 121.6(11)
C5CA C7BA C3BA 118.2(12)
N5AA C77 C2FA 110.5(10)
N5AA C77 H77A 109.6
C2FA C77 H77A 109.6
N5AA C77 H77B 109.6
C2FA C77 H77B 109.6
H77A C77 H77B 108.1
C74 C76 H76A 109.5
C74 C76 H76B 109.5
H76A C76 H76B 109.5
C74 C76 H76C 109.5
H76A C76 H76C 109.5
H76B C76 H76C 109.5
C8DA C5CA C7BA 118.3(12)
C8DA C5CA H5CA 120.9
C7BA C5CA H5CA 120.9
C9BA C79 C0CA 120.8(11)
C9BA C79 H79 119.6
C0CA C79 H79 119.6
C13 C6CA C6 120.8(12)
C13 C6CA C1B 117.9(11)
C6 C6CA C1B 121.1(12)
F4 C7CA C4FA 119.2(11)
F4 C7CA C59 116.7(11)
C4FA C7CA C59 124.0(10)
F1 C8CA C6 117.7(11)
F1 C8CA C7DA 117.3(11)
C6 C8CA C7DA 124.9(11)
N3AA C10 C7 109.3(11)
N3AA C10 H10A 109.8
C7 C10 H10A 109.8
N3AA C10 H10B 109.8
C7 C10 H10B 109.8
H10A C10 H10B 108.3
N44 C0DA C9DA 109.7(12)
N44 C0DA H0DA 109.7
C9DA C0DA H0DA 109.7
N44 C0DA H0DB 109.7
C9DA C0DA H0DB 109.7
H0DA C0DA H0DB 108.2
N6 C87 C9AA 109.4(9)
N6 C87 H87A 109.8
C9AA C87 H87A 109.8
N6 C87 H87B 109.8
C9AA C87 H87B 109.8
H87A C87 H87B 108.2
N23 C11 C66 112.5(12)
N23 C11 H11A 109.1
C66 C11 H11A 109.1
N23 C11 H11B 109.1
C66 C11 H11B 109.1
H11A C11 H11B 107.8
C8EA C1DA C5DA 119.6(11)
C8EA C1DA H1DC 120.2
C5DA C1DA H1DC 120.2
C4EA C12 C9EA 119.8(13)
C4EA C12 H12 120.1
C9EA C12 H12 120.1
N8AA C91 C9EA 112.5(9)
N8AA C91 H91A 109.1
C9EA C91 H91A 109.1
N8AA C91 H91B 109.1
C9EA C91 H91B 109.1
H91A C91 H91B 107.8
C8AA C2DA C8EA 116.9(13)
C8AA C2DA H2DA 121.6
C8EA C2DA H2DA 121.6
C5BA C13 C6CA 121.1(11)
C5BA C13 H13 119.5
C6CA C13 H13 119.5
N4AA C8BA C1D 111.9(12)
N4AA C8BA H8BA 109.2
C1D C8BA H8BA 109.2
N4AA C8BA H8BB 109.2
C1D C8BA H8BB 109.2
H8BA C8BA H8BB 107.9
C3FA C3DA N14 112.5(9)
C3FA C3DA H3DA 109.1
N14 C3DA H3DA 109.1
C3FA C3DA H3DB 109.1
N14 C3DA H3DB 109.1
H3DA C3DA H3DB 107.8
C6BA C14 C8DA 117.1(12)
C6BA C14 H14 121.4
C8DA C14 H14 121.4
N39 C156 C155 178.7(16)
N22 C15 C9BA 113.4(11)
N22 C15 H15A 108.9
C9BA C15 H15A 108.9
N22 C15 H15B 108.9
C9BA C15 H15B 108.9
H15A C15 H15B 107.7
C1DA C5DA C1C 118.4(12)
C1DA C5DA C1H 123.9(12)
C1C C5DA C1H 117.6(11)
N41 C6DA C0EA 108.9(11)
N41 C6DA H6DA 109.9
C0EA C6DA H6DA 109.9
N41 C6DA H6DB 109.9
C0EA C6DA H6DB 109.9
H6DA C6DA H6DB 108.3
C5BA C7DA C8CA 117.1(12)
C5BA C7DA H7DA 121.4
C8CA C7DA H7DA 121.4
C1L C9BA C79 121.9(13)
C1L C9BA C15 116.2(14)
C79 C9BA C15 121.9(12)
C1G C0CA C79 120.3(13)
C1G C0CA C1K 117.6(13)
C79 C0CA C1K 122.1(11)
N449 C16 C4CA 111.5(9)
N449 C16 H16A 109.3
C4CA C16 H16A 109.3
N449 C16 H16B 109.3
C4CA C16 H16B 109.3
H16A C16 H16B 108.0
N22 C17 C70 109.3(10)
N22 C17 H17A 109.8
C70 C17 H17A 109.8
N22 C17 H17B 109.8
C70 C17 H17B 109.8
H17A C17 H17B 108.3
C5CA C8DA F8 120.3(12)
C5CA C8DA C14 123.7(12)
F8 C8DA C14 116.0(12)
C0DA C9DA N3 112.0(12)
C0DA C9DA H9DA 109.2
N3 C9DA H9DA 109.2
C0DA C9DA H9DB 109.2
N3 C9DA H9DB 109.2
H9DA C9DA H9DB 107.9
N4AA C0EA C6DA 113.0(11)
N4AA C0EA H0EA 109.0
C6DA C0EA H0EA 109.0
N4AA C0EA H0EB 109.0
C6DA C0EA H0EB 109.0
H0EA C0EA H0EB 107.8
C2FA C19 C4EA 118.0(12)
C2FA C19 H19 121.0
C4EA C19 H19 121.0
N44 C1B C6CA 115.6(10)
N44 C1B H1BB 108.4
C6CA C1B H1BB 108.4
N44 C1B H1BC 108.4
C6CA C1B H1BC 108.4
H1BB C1B H1BC 107.4
C5DA C1C C8AA 121.5(11)
C5DA C1C H1C 119.2
C8AA C1C H1C 119.2
N7AA C1D C8BA 109.0(10)
N7AA C1D H1DA 109.9
C8BA C1D H1DA 109.9
N7AA C1D H1DB 109.9
C8BA C1D H1DB 109.9
H1DA C1D H1DB 108.3
N41 C1E C5BA 115.7(10)
N41 C1E H1EA 108.3
C5BA C1E H1EA 108.3
N41 C1E H1EB 108.3
C5BA C1E H1EB 108.3
H1EA C1E H1EB 107.4
N23 C1F C6BA 112.7(10)
N23 C1F H1FA 109.1
C6BA C1F H1FA 109.1
N23 C1F H1FB 109.1
C6BA C1F H1FB 109.1
H1FA C1F H1FB 107.8
C0CA C1G C5EA 116.8(14)
C0CA C1G H1G 121.6
C5EA C1G H1G 121.6
N6AA C1H C5DA 114.8(9)
N6AA C1H H1HA 108.6
C5DA C1H H1HA 108.6
N6AA C1H H1HB 108.6
C5DA C1H H1HB 108.6
H1HA C1H H1HB 107.5
N1AA C1I C75 109.5(9)
N1AA C1I H1IA 109.8
C75 C1I H1IA 109.8
N1AA C1I H1IB 109.8
C75 C1I H1IB 109.8
H1IA C1I H1IB 108.2
N38 C1J C0BA 110.1(12)
N38 C1J H1JA 109.6
C0BA C1J H1JA 109.6
N38 C1J H1JB 109.6
C0BA C1J H1JB 109.6
H1JA C1J H1JB 108.2
C156 C155 H15C 109.5
C156 C155 H15D 109.5
H15C C155 H15D 109.5
C156 C155 H15E 109.5
H15C C155 H15E 109.5
H15D C155 H15E 109.5
N38 C1K C0CA 113.7(11)
N38 C1K H1KA 108.8
C0CA C1K H1KA 108.8
N38 C1K H1KB 108.8
C0CA C1K H1KB 108.8
H1KA C1K H1KB 107.7
C9BA C1L C5EA 116.3(14)
C9BA C1L H1L 121.9
C5EA C1L H1L 121.9
N6AA C1M C2BA 107.7(10)
N6AA C1M H1MA 110.2
C2BA C1M H1MA 110.2
N6AA C1M H1MB 110.2
C2BA C1M H1MB 110.2
H1MA C1M H1MB 108.5
F9 C4EA C12 120.9(14)
F9 C4EA C19 117.1(12)
C12 C4EA C19 122.0(11)
F2 C5EA C1G 117.4(14)
F2 C5EA C1L 118.8(14)
C1G C5EA C1L 123.9(12)
N5 C60 C25 177.4(18)
C666 O666 Ni4 123.1(9)
C666 O666 H666 109(2)
Ni4 O666 H666 126(2)
C677 O677 Ni2 128.4(11)
C677 O677 H667 115.8
Ni2 O677 H667 115.8
N3 C66 C11 108.1(11)
N3 C66 H66A 110.1
C11 C66 H66A 110.1
N3 C66 H66B 110.1
C11 C66 H66B 110.1
H66A C66 H66B 108.4
C667 C666 O666 110.4(13)
C667 C666 H66C 109.6
O666 C666 H66C 109.6
C667 C666 H66D 109.6
O666 C666 H66D 109.6
H66C C666 H66D 108.1
C666 C667 H66E 109.5
C666 C667 H66F 109.5
H66E C667 H66F 109.5
C666 C667 H66G 109.5
H66E C667 H66G 109.5
H66F C667 H66G 109.5
O677 C677 C42 128(2)
O677 C677 H677 105.2
C42 C677 H677 105.2
O677 C677 H678 105.2
C42 C677 H678 105.2
H677 C677 H678 105.9

loop_
_geom_bond_atom_site_label_1
_geom_bond_atom_site_label_2
_geom_bond_distance
Ni1 N46 2.015(12)
Ni1 N1AA 2.081(11)
Ni1 N14 2.128(9)
Ni1 N6 2.150(9)
Ni1 N5AA 2.183(9)
Ni1 N39 2.215(10)
O80 H801 0.96(2)
O80 H800 0.96(2)
O1 Cl2 1.462(13)
Cl1 O12 1.372(15)
Cl1 O6 1.401(11)
Cl1 O5 1.432(9)
Cl1 O11 1.445(9)
Ni2 N37 1.998(11)
Ni2 N3AA 2.102(11)
Ni2 N449 2.120(9)
Ni2 N6AA 2.120(10)
Ni2 N8AA 2.157(10)
Ni2 O677 2.339(9)
O2 Cl2 1.467(14)
Cl2 O3 1.372(11)
Cl2 O7 1.444(13)
Ni3 N2AA 2.013(10)
Ni3 N4AA 2.077(10)
Ni3 N7AA 2.133(10)
Ni3 N41 2.158(9)
Ni3 N22 2.170(10)
Ni3 N5 2.212(10)
Cl3 O15 1.387(10)
Cl3 O16 1.433(9)
Cl3 O13 1.443(13)
Cl3 O14 1.444(9)
Ni4 N26 1.995(11)
Ni4 N3 2.068(11)
Ni4 N23 2.125(11)
Ni4 N44 2.143(9)
Ni4 N38 2.168(10)
Ni4 O666 2.303(9)
O4 Cl4 1.371(12)
Cl4 O19 1.402(17)
Cl4 O10 1.419(12)
Cl4 O8 1.436(11)
N6 C73 1.478(15)
N6 C87 1.493(14)
N6 H6A 0.9800
N1AA C9AA 1.482(14)
N1AA C1I 1.491(13)
N1AA C4BA 1.498(14)
N2AA N7 1.122(15)
N14 C3DA 1.493(13)
N14 C8 1.517(16)
N14 H14A 0.9800
N3AA C10 1.452(15)
N3AA C1CA 1.492(15)
N3AA C2BA 1.497(15)
N4AA C8BA 1.448(16)
N4AA C70 1.481(15)
N4AA C0EA 1.491(14)
N3 C66 1.504(19)
N3 C0BA 1.507(15)
N3 C9DA 1.519(16)
N5AA C77 1.468(14)
N5AA C75 1.503(15)
N5AA H5AA 0.9800
C507 C509 1.503(19)
C507 H5A7 0.9600
C507 H5B7 0.9600
C507 H5C7 0.9600
C509 O510 1.372(18)
C509 H50A 0.9700
C509 H50B 0.9700
O510 H510 0.8200
N22 C15 1.461(17)
N22 C17 1.495(18)
N22 H22A 0.9800
O22 Cl20 1.480(11)
O21 Cl20 1.422(11)
C21 N45 1.12(2)
C21 C43 1.47(2)
Cl20 O24 1.363(14)
Cl20 O23 1.397(14)
C20 N29 1.134(17)
C20 C30 1.466(15)
N23 C11 1.450(18)
N23 C1F 1.506(13)
N23 H23 0.9800
C23 N28 1.14(2)
C23 C27 1.456(19)
N8AA C7 1.469(17)
N8AA C91 1.496(14)
N8AA H8AA 0.9800
N26 N7 1.154(15)
Cl26 O27 1.36(2)
Cl26 O30 1.37(2)
Cl26 O28 1.388(15)
Cl26 O29 1.396(17)
C25 C60 1.47(2)
C25 H25A 0.9600
C25 H25B 0.9600
C25 H25C 0.9600
N6AA C1M 1.487(17)
N6AA C1H 1.490(16)
N6AA H6AA 0.9800
N449 C6EA 1.508(15)
N449 C16 1.512(14)
N449 H449 0.9800
N33 N37 1.136(15)
N33 N46 1.137(15)
C32 N40 1.17(3)
C32 C37 1.47(2)
C30 H30A 0.9600
C30 H30B 0.9600
C30 H30C 0.9600
C1CA C6EA 1.514(15)
C1CA H1CA 0.9700
C1CA H1CB 0.9700
C37 H37A 0.9600
C37 H37B 0.9600
C37 H37C 0.9600
C36 C35 1.44(2)
C36 H36A 0.9600
C36 H36B 0.9600
C36 H36C 0.9600
C35 N34 1.14(2)
N38 C1J 1.469(19)
N38 C1K 1.483(17)
N38 H38 0.9800
N39 C156 1.101(17)
N7AA C1D 1.493(17)
N7AA C3BA 1.494(15)
N7AA H7AA 0.9800
N41 C6DA 1.470(16)
N41 C1E 1.493(16)
N41 H41 0.9800
N5 C60 1.14(2)
N44 C1B 1.466(15)
N44 C0DA 1.476(17)
N44 H44 0.9800
C43 H43A 0.9600
C43 H43B 0.9600
C43 H43C 0.9600
C42 C677 1.44(3)
C42 H42A 0.9600
C42 H42B 0.9600
C42 H42C 0.9600
C8AA C2DA 1.377(18)
C8AA C1C 1.412(19)
C8AA C73 1.516(16)
C6EA H6EA 0.9700
C6EA H6EB 0.9700
C8EA C1DA 1.355(18)
C8EA F3 1.368(13)
C8EA C2DA 1.400(17)
C9AA C87 1.522(15)
C9AA H9AA 0.9700
C9AA H9AB 0.9700
C0BA C1J 1.50(2)
C0BA H0BA 0.9700
C0BA H0BB 0.9700
C9EA C12 1.382(17)
C9EA C0FA 1.396(18)
C9EA C91 1.520(16)
C6 C8CA 1.376(17)
C6 C6CA 1.391(16)
C6 H6 0.9300
C1BA C7BA 1.359(18)
C1BA C6BA 1.394(16)
C1BA H1BA 0.9300
C0FA C2FA 1.407(16)
C0FA H0FA 0.9300
C2FA C19 1.374(17)
C2FA C77 1.531(18)
C7 C10 1.531(16)
C7 H7A 0.9700
C7 H7B 0.9700
C59 C7CA 1.386(18)
C59 C4CA 1.419(15)
C59 H59 0.9300
C3FA C4FA 1.388(15)
C3FA C2CA 1.419(16)
C3FA C3DA 1.492(16)
C2BA C1M 1.540(19)
C2BA H2BA 0.9700
C2BA H2BB 0.9700
C4FA C7CA 1.371(17)
C4FA H4FA 0.9300
C8 C4BA 1.521(16)
C8 H8A 0.9700
C8 H8B 0.9700
C2CA C4CA 1.384(17)
C2CA H2CA 0.9300
C27 H27A 0.9600
C27 H27B 0.9600
C27 H27C 0.9600
C4CA C16 1.524(16)
C3BA C7BA 1.523(16)
C3BA H3BA 0.9700
C3BA H3BB 0.9700
C4BA H4BA 0.9700
C4BA H4BB 0.9700
C5BA C7DA 1.380(16)
C5BA C13 1.387(17)
C5BA C1E 1.517(17)
C6BA C14 1.391(17)
C6BA C1F 1.507(18)
C73 H73A 0.9700
C73 H73B 0.9700
O72 C74 1.381(18)
O72 H72F 0.8200
C70 C17 1.506(19)
C70 H70A 0.9700
C70 H70B 0.9700
C75 C1I 1.526(16)
C75 H75A 0.9700
C75 H75B 0.9700
C74 C76 1.489(18)
C74 H74A 0.9700
C74 H74B 0.9700
C7BA C5CA 1.380(17)
C77 H77A 0.9700
C77 H77B 0.9700
C76 H76A 0.9600
C76 H76B 0.9600
C76 H76C 0.9600
C5CA C8DA 1.355(18)
C5CA H5CA 0.9300
C79 C9BA 1.39(2)
C79 C0CA 1.390(19)
C79 H79 0.9300
C6CA C13 1.390(18)
C6CA C1B 1.530(16)
C7CA F4 1.362(12)
C8CA F1 1.374(12)
C8CA C7DA 1.399(18)
C10 H10A 0.9700
C10 H10B 0.9700
C0DA C9DA 1.519(19)
C0DA H0DA 0.9700
C0DA H0DB 0.9700
C87 H87A 0.9700
C87 H87B 0.9700
C11 C66 1.530(19)
C11 H11A 0.9700
C11 H11B 0.9700
C1DA C5DA 1.381(17)
C1DA H1DC 0.9300
C12 C4EA 1.378(18)
C12 H12 0.9300
C91 H91A 0.9700
C91 H91B 0.9700
C2DA H2DA 0.9300
C13 H13 0.9300
C8BA C1D 1.528(18)
C8BA H8BA 0.9700
C8BA H8BB 0.9700
C3DA H3DA 0.9700
C3DA H3DB 0.9700
C14 C8DA 1.39(2)
C14 H14 0.9300
C156 C155 1.475(18)
C15 C9BA 1.535(19)
C15 H15A 0.9700
C15 H15B 0.9700
C5DA C1C 1.384(18)
C5DA C1H 1.524(18)
C6DA C0EA 1.511(18)
C6DA H6DA 0.9700
C6DA H6DB 0.9700
C7DA H7DA 0.9300
C9BA C1L 1.367(17)
C0CA C1G 1.390(18)
C0CA C1K 1.531(19)
C16 H16A 0.9700
C16 H16B 0.9700
C17 H17A 0.9700
C17 H17B 0.9700
C8DA F8 1.370(14)
C9DA H9DA 0.9700
C9DA H9DB 0.9700
C0EA H0EA 0.9700
C0EA H0EB 0.9700
C19 C4EA 1.43(2)
C19 H19 0.9300
C1B H1BB 0.9700
C1B H1BC 0.9700
C1C H1C 0.9300
C1D H1DA 0.9700
C1D H1DB 0.9700
C1E H1EA 0.9700
C1E H1EB 0.9700
C1F H1FA 0.9700
C1F H1FB 0.9700
C1G C5EA 1.41(2)
C1G H1G 0.9300
C1H H1HA 0.9700
C1H H1HB 0.9700
C1I H1IA 0.9700
C1I H1IB 0.9700
C1J H1JA 0.9700
C1J H1JB 0.9700
C155 H15C 0.9600
C155 H15D 0.9600
C155 H15E 0.9600
C1K H1KA 0.9700
C1K H1KB 0.9700
C1L C5EA 1.41(2)
C1L H1L 0.9300
C1M H1MA 0.9700
C1M H1MB 0.9700
C4EA F9 1.340(14)
C5EA F2 1.354(15)
O666 C666 1.495(18)
O666 H666 0.852(9)
O677 C677 1.34(2)
O677 H667 0.9300
C66 H66A 0.9700
C66 H66B 0.9700
C666 C667 1.49(2)
C666 H66C 0.9700
C666 H66D 0.9700
C667 H66E 0.9600
C667 H66F 0.9600
C667 H66G 0.9600
C677 H677 0.9700
C677 H678 0.9700

loop_
_geom_torsion_atom_site_label_1
_geom_torsion_atom_site_label_2
_geom_torsion_atom_site_label_3
_geom_torsion_atom_site_label_4
_geom_torsion
C10 N3AA C1CA C6EA 160.4(10)
C2BA N3AA C1CA C6EA -72.8(12)
Ni2 N3AA C1CA C6EA 43.8(11)
C16 N449 C6EA C1CA 171.2(9)
Ni2 N449 C6EA C1CA 38.2(10)
N3AA C1CA C6EA N449 -56.8(13)
C1I N1AA C9AA C87 97.2(12)
C4BA N1AA C9AA C87 -137.8(10)
Ni1 N1AA C9AA C87 -21.2(11)
C66 N3 C0BA C1J -163.6(12)
C9DA N3 C0BA C1J 74.9(15)
Ni4 N3 C0BA C1J -43.6(14)
C12 C9EA C0FA C2FA -0.2(17)
C91 C9EA C0FA C2FA -178.4(10)
C9EA C0FA C2FA C19 0.6(17)
C9EA C0FA C2FA C77 -180.0(10)
C91 N8AA C7 C10 -172.3(10)
Ni2 N8AA C7 C10 -32.4(12)
C10 N3AA C2BA C1M -96.4(12)
C1CA N3AA C2BA C1M 137.8(11)
Ni2 N3AA C2BA C1M 23.4(11)
C2CA C3FA C4FA C7CA -0.1(16)
C3DA C3FA C4FA C7CA 177.6(10)
C3DA N14 C8 C4BA -169.0(9)
Ni1 N14 C8 C4BA -35.0(10)
C4FA C3FA C2CA C4CA 0.2(15)
C3DA C3FA C2CA C4CA -177.5(10)
C3FA C2CA C4CA C59 0.8(16)
C3FA C2CA C4CA C16 176.8(9)
C7CA C59 C4CA C2CA -1.7(16)
C7CA C59 C4CA C16 -177.9(10)
C1D N7AA C3BA C7BA -146.5(11)
Ni3 N7AA C3BA C7BA 88.0(11)
C9AA N1AA C4BA C8 74.0(13)
C1I N1AA C4BA C8 -160.3(11)
Ni1 N1AA C4BA C8 -45.4(12)
N14 C8 C4BA N1AA 54.8(13)
C7BA C1BA C6BA C14 1.6(16)
C7BA C1BA C6BA C1F 176.6(10)
C87 N6 C73 C8AA -164.9(10)
Ni1 N6 C73 C8AA 76.8(12)
C2DA C8AA C73 N6 61.0(15)
C1C C8AA C73 N6 -123.9(12)
C8BA N4AA C70 C17 163.6(10)
C0EA N4AA C70 C17 -72.1(13)
Ni3 N4AA C70 C17 48.3(10)
C77 N5AA C75 C1I 173.6(9)
Ni1 N5AA C75 C1I 31.6(10)
C6BA C1BA C7BA C5CA -0.4(16)
C6BA C1BA C7BA C3BA -176.3(10)
N7AA C3BA C7BA C1BA -118.0(12)
N7AA C3BA C7BA C5CA 66.0(13)
C75 N5AA C77 C2FA 145.9(9)
Ni1 N5AA C77 C2FA -81.0(11)
C19 C2FA C77 N5AA -62.4(14)
C0FA C2FA C77 N5AA 118.1(11)
C1BA C7BA C5CA C8DA 0.7(17)
C3BA C7BA C5CA C8DA 176.7(10)
C8CA C6 C6CA C13 -1.8(17)
C8CA C6 C6CA C1B -176.4(10)
C3FA C4FA C7CA F4 -177.6(10)
C3FA C4FA C7CA C59 -1.0(18)
C4CA C59 C7CA F4 178.5(10)
C4CA C59 C7CA C4FA 1.9(18)
C6CA C6 C8CA F1 179.5(10)
C6CA C6 C8CA C7DA 1.7(18)
C1CA N3AA C10 C7 -162.1(10)
C2BA N3AA C10 C7 73.8(13)
Ni2 N3AA C10 C7 -46.8(11)
N8AA C7 C10 N3AA 53.9(14)
C1B N44 C0DA C9DA 179.9(10)
Ni4 N44 C0DA C9DA 47.1(11)
C73 N6 C87 C9AA -177.9(9)
Ni1 N6 C87 C9AA -47.9(9)
N1AA C9AA C87 N6 48.0(12)
C1F N23 C11 C66 170.6(11)
Ni4 N23 C11 C66 32.8(14)
F3 C8EA C1DA C5DA 176.5(9)
C2DA C8EA C1DA C5DA -1.5(17)
C0FA C9EA C12 C4EA 0.1(18)
C91 C9EA C12 C4EA 178.4(11)
C7 N8AA C91 C9EA -144.3(11)
Ni2 N8AA C91 C9EA 82.3(12)
C12 C9EA C91 N8AA 60.3(14)
C0FA C9EA C91 N8AA -121.5(12)
C1C C8AA C2DA C8EA -0.5(15)
C73 C8AA C2DA C8EA 174.5(10)
C1DA C8EA C2DA C8AA 0.8(17)
F3 C8EA C2DA C8AA -177.2(9)
C7DA C5BA C13 C6CA -1.9(17)
C1E C5BA C13 C6CA -175.6(10)
C6 C6CA C13 C5BA 1.9(17)
C1B C6CA C13 C5BA 176.7(10)
C70 N4AA C8BA C1D -159.8(10)
C0EA N4AA C8BA C1D 74.2(14)
Ni3 N4AA C8BA C1D -44.0(12)
C4FA C3FA C3DA N14 65.3(13)
C2CA C3FA C3DA N14 -117.1(10)
C8 N14 C3DA C3FA -146.8(10)
Ni1 N14 C3DA C3FA 86.2(11)
C1BA C6BA C14 C8DA -3.0(16)
C1F C6BA C14 C8DA -178.1(10)
C17 N22 C15 C9BA 145.5(12)
Ni3 N22 C15 C9BA -81.3(13)
C8EA C1DA C5DA C1C 1.7(16)
C8EA C1DA C5DA C1H -175.9(10)
C1E N41 C6DA C0EA -178.4(10)
Ni3 N41 C6DA C0EA -46.7(11)
C13 C5BA C7DA C8CA 1.6(17)
C1E C5BA C7DA C8CA 175.1(10)
F1 C8CA C7DA C5BA -179.5(10)
C6 C8CA C7DA C5BA -1.6(18)
C0CA C79 C9BA C1L 0.4(19)
C0CA C79 C9BA C15 179.9(11)
N22 C15 C9BA C1L -63.9(15)
N22 C15 C9BA C79 116.6(14)
C9BA C79 C0CA C1G 0.9(19)
C9BA C79 C0CA C1K -178.9(11)
C6EA N449 C16 C4CA 147.7(10)
Ni2 N449 C16 C4CA -87.4(10)
C2CA C4CA C16 N449 117.5(11)
C59 C4CA C16 N449 -66.3(13)
C15 N22 C17 C70 171.7(10)
Ni3 N22 C17 C70 30.8(11)
N4AA C70 C17 N22 -53.9(12)
C7BA C5CA C8DA F8 -179.1(11)
C7BA C5CA C8DA C14 -2.3(19)
C6BA C14 C8DA C5CA 3.4(19)
C6BA C14 C8DA F8 -179.6(10)
N44 C0DA C9DA N3 -48.0(14)
C66 N3 C9DA C0DA 139.8(11)
C0BA N3 C9DA C0DA -95.8(14)
Ni4 N3 C9DA C0DA 22.1(14)
C8BA N4AA C0EA C6DA -137.0(12)
C70 N4AA C0EA C6DA 96.9(14)
Ni3 N4AA C0EA C6DA -21.5(13)
N41 C6DA C0EA N4AA 47.2(14)
C0FA C2FA C19 C4EA -0.8(18)
C77 C2FA C19 C4EA 179.7(11)
C0DA N44 C1B C6CA 166.6(10)
Ni4 N44 C1B C6CA -71.8(12)
C13 C6CA C1B N44 120.1(12)
C6 C6CA C1B N44 -65.1(14)
C1DA C5DA C1C C8AA -1.4(16)
C1H C5DA C1C C8AA 176.3(10)
C2DA C8AA C1C C5DA 0.8(16)
C73 C8AA C1C C5DA -174.3(10)
C3BA N7AA C1D C8BA -166.9(11)
Ni3 N7AA C1D C8BA -33.2(12)
N4AA C8BA C1D N7AA 54.0(15)
C6DA N41 C1E C5BA -162.3(10)
Ni3 N41 C1E C5BA 76.2(12)
C7DA C5BA C1E N41 61.7(14)
C13 C5BA C1E N41 -124.7(11)
C11 N23 C1F C6BA 144.1(11)
Ni4 N23 C1F C6BA -85.1(12)
C14 C6BA C1F N23 -70.7(14)
C1BA C6BA C1F N23 114.2(12)
C79 C0CA C1G C5EA -2(2)
C1K C0CA C1G C5EA 177.3(12)
C1M N6AA C1H C5DA 165.5(10)
Ni2 N6AA C1H C5DA -73.2(12)
C1DA C5DA C1H N6AA -63.9(14)
C1C C5DA C1H N6AA 118.5(11)
C9AA N1AA C1I C75 -71.0(13)
C4BA N1AA C1I C75 164.5(10)
Ni1 N1AA C1I C75 49.7(10)
N5AA C75 C1I N1AA -55.3(13)
C1K N38 C1J C0BA -173.4(10)
Ni4 N38 C1J C0BA -32.9(12)
N3 C0BA C1J N38 51.6(15)
C1J N38 C1K C0CA -143.5(11)
Ni4 N38 C1K C0CA 83.4(12)
C1G C0CA C1K N38 62.2(15)
C79 C0CA C1K N38 -118.0(13)
C79 C9BA C1L C5EA 0.0(18)
C15 C9BA C1L C5EA -179.5(12)
C1H N6AA C1M C2BA 179.8(9)
Ni2 N6AA C1M C2BA 47.8(10)
N3AA C2BA C1M N6AA -48.7(13)
C9EA C12 C4EA F9 -179.7(12)
C9EA C12 C4EA C19 0(2)
C2FA C19 C4EA F9 -179.9(12)
C2FA C19 C4EA C12 1(2)
C0CA C1G C5EA F2 -178.4(12)
C0CA C1G C5EA C1L 3(2)
C9BA C1L C5EA F2 179.6(12)
C9BA C1L C5EA C1G -2(2)
C0BA N3 C66 C11 159.8(12)
C9DA N3 C66 C11 -78.1(14)
Ni4 N3 C66 C11 39.9(13)
N23 C11 C66 N3 -49.6(16)
Ni4 O666 C666 C667 101.2(15)
Ni2 O677 C677 C42 -100(2)
